data_7250049
loop_
_publ_author_name
'Yang, Tian-Shu'
'Duan, Xiao-Fang'
'Yin, Fan'
'Cai, Li-Xuan'
'Zhou, Li-Peng'
'Hu, Shao-Jun'
'Guo, Xiao-Qing'
'Sun, Qing-Fu'

_publ_section_title
;
 Guest-adaptive hydrogen-bonded dimerization of a C3-symmetric
 tribenzotriquinacene molecular bowl
;
_journal_issue 13
_journal_name_full CrystEngComm
_journal_page_first 2025
_journal_page_last 2032
_journal_paper_doi 10.1039/D5CE00038F
_journal_volume 27
_journal_year 2025
_chemical_formula_moiety '2(C59 H57 N15 O3), 3(C8 H10), 3(C H Cl3), 2(H2 O)'
_chemical_formula_sum 'C145 H151 Cl9 N30 O8'
_chemical_formula_weight 2761.00
_space_group_crystal_system triclinic
_space_group_IT_number 2
_space_group_name_Hall '-P 1'
_space_group_name_H-M_alt 'P -1'
_atom_sites_solution_hydrogens mixed
_audit_block_doi 10.5517/ccdc.csd.cc2m123w
_audit_creation_date 2025-02-10
_audit_creation_method
;
Olex2 1.5
(compiled 2024.02.16 svn.r378c4104 for OlexSys, GUI svn.r6928)
;
_audit_update_record
;
2025-02-12 deposited with the CCDC.	2025-02-27 downloaded from the CCDC.
;
_cell_angle_alpha 72.925(5)
_cell_angle_beta 81.228(4)
_cell_angle_gamma 82.651(4)
_cell_formula_units_Z 1
_cell_length_a 14.8347(8)
_cell_length_b 15.5615(9)
_cell_length_c 16.9145(9)
_cell_measurement_reflns_used 6257
_cell_measurement_temperature 100.00(10)
_cell_measurement_theta_max 68.4390
_cell_measurement_theta_min 2.7540
_cell_volume 3674.6(4)
_computing_cell_refinement 'CrysAlisPro 1.171.43.127a (Rigaku OD, 2024)'
_computing_data_collection 'CrysAlisPro system (CCD 43.127a 64-bit (release 16-06-2024))'
_computing_data_reduction 'CrysAlisPro 1.171.43.127a (Rigaku OD, 2024)'
_computing_molecular_graphics 'Olex2 1.5 (Dolomanov et al., 2009)'
_computing_publication_material 'Olex2 1.5 (Dolomanov et al., 2009)'
_computing_structure_refinement 'XL  (Sheldrick, 2008)'
_computing_structure_solution 'SHELXT 2018/2 (Sheldrick, 2018)'
_diffrn_ambient_environment N~2~
_diffrn_ambient_temperature 100.00(10)
_diffrn_detector 'Hybrid Pixel Array Detector'
_diffrn_detector_area_resol_mean 10.0000
_diffrn_detector_type HyPix
_diffrn_measured_fraction_theta_full 0.995
_diffrn_measured_fraction_theta_max 0.964
_diffrn_measurement_details
;
List of Runs (angles in degrees, time in seconds):

  # Type    Start    End  Width  t~exp~   \w     \q     \k     \f   Frames
#--------------------------------------------------------------------------
  1  \w    -54.00 -28.00   0.50    1.10    --    0.00 -72.00  -7.00   52
  2  \w    -39.00  76.00   0.50    1.10    --    0.00  72.00 122.00  230
  3  \w   -111.00 -17.00   0.50    4.38    --  -55.91 -72.00  -7.00  188
  4  \w    -82.00 -28.00   0.50    4.38    --  -55.91  72.00 122.00  108
  5  \w    -16.00  10.00   0.50    4.38    --  -55.91  72.00 122.00   52
  6  \w     13.00 122.00   0.50    4.38    --   55.91  72.00 122.00  218
  7  \w   -115.00 -59.00   0.50    4.38    --  -97.00 -72.00  -7.00  112
  8  \w    -78.00 -53.00   0.50    4.38    --  -97.00  72.00 122.00   50
  9  \w     89.00 170.00   0.50    4.38    --  111.81  72.00 122.00  162
 10  \w     50.00  80.00   0.50    4.38    --  111.81 -72.00  -7.00   60
 11  \w    -92.00 -48.00   0.50    1.10    --    0.00 179.00-150.00   88
 12  \w    -13.00  12.00   0.50    1.10    --    0.00 -72.00  -7.00   50
 13  \w    -18.00  27.00   0.50    4.38    --  -55.91  19.00-120.00   90
 14  \w    -28.00  21.00   0.50    4.38    --  -55.91  19.00  90.00   98
 15  \w    -18.00  25.00   0.50    4.38    --  -55.91  19.00 -60.00   86
 16  \w   -107.00 -26.00   0.50    4.38    --  -55.91 125.00 -90.00  162
 17  \w   -145.00-100.00   0.50    4.38    --  -55.91 -99.00-180.00   90
 18  \w   -111.00 -31.00   0.50    4.38    --  -55.91 125.00 120.00  160
 19  \w   -131.00 -82.00   0.50    4.38    --  -55.91-125.00  30.00   98
 20  \w   -131.00 -83.00   0.50    4.38    --  -55.91-125.00  90.00   96
 21  \w    -36.00  22.00   0.50    4.38    --   55.91 -19.00  60.00  116
 22  \w     -2.00  23.00   0.50    4.38    --   55.91 -72.00  -7.00   50
 23  \w     76.00 130.00   0.50    4.38    --   55.91 125.00  30.00  108
 24  \w    -20.00  11.00   0.50    4.38    --   55.91 -19.00-180.00   62
 25  \w    -46.00 -15.00   0.50    4.38    --  -97.00  38.00 120.00   62
 26  \w    -44.00 -15.00   0.50    4.38    --  -97.00  38.00 -60.00   58
 27  \w    -45.00 -15.00   0.50    4.38    --  -97.00  38.00  60.00   60
 28  \w   -150.00 -86.00   0.50    4.38    --  -97.00 -92.00  90.00  128
 29  \w   -151.00 -49.00   0.50    4.38    --  -97.00 179.00  90.00  204
 30  \w     50.00 123.00   0.50    4.38    --  111.81 179.00 -60.00  146
 31  \w    110.00 173.00   0.50    4.38    --  111.81  38.00  90.00  126
 32  \w     43.00  69.00   0.50    4.38    --  111.81-111.00 -30.00   52
 33  \w     29.00  54.00   0.50    4.38    --  111.81 -50.00-120.00   50
 34  \w     51.00 100.00   0.50    4.38    --  111.81  38.00  90.00   98
 35  \w     69.00 146.00   0.50    4.38    --  111.81  50.00 -60.00  154
 36  \w     89.00 175.00   0.50    4.38    --  111.81 111.00-120.00  172
 37  \w     82.00 144.00   0.50    4.38    --  111.81  64.00   0.00  124
 38  \w     30.00  63.00   0.50    4.38    --  111.81 -64.00 -60.00   66
 39  \w     78.00 108.00   0.50    4.38    --  111.81-111.00   0.00   60
 40  \w     51.00 101.00   0.50    4.38    --  111.81-111.00-150.00  100
 41  \w     37.00  99.00   0.50    4.38    --  111.81 -77.00  90.00  124
 42  \w    146.00 172.00   0.50    4.38    --  111.81 111.00   0.00   52
 43  \w    106.00 132.00   0.50    4.38    --  111.81 111.00   0.00   52
 44  \w     42.00 146.00   0.50    4.38    --  111.81 179.00 150.00  208
 45  \w     98.00 124.00   0.50    4.38    --  111.81 179.00 -90.00   52
 46  \w     28.00  54.00   0.50    4.38    --  111.81 -50.00-150.00   52
 47  \w     57.00  89.00   0.50    4.38    --  111.81 179.00 -90.00   64
 48  \w     28.00  53.00   0.50    4.38    --  111.81 -50.00 120.00   50
 49  \w     68.00 108.00   0.50    4.38    --  111.81-111.00  90.00   80
 50  \w     58.00 116.00   0.50    4.38    --  111.81  38.00 150.00  116
 51  \w    135.00 172.00   0.50    4.38    --  111.81  38.00 150.00   74
 52  \w     31.00 107.00   0.50    4.38    --  111.81-111.00 -90.00  152
 53  \w     31.00 108.00   0.50    4.38    --  111.81-111.00-180.00  154
 54  \w     25.00  98.00   0.50    4.38    --  111.81-111.00 120.00  146
 55  \w     79.00 139.00   0.50    4.38    --  111.81 179.00  30.00  120
 56  \w     62.00  95.00   0.50    4.38    --  111.81 -77.00 -60.00   66
 57  \w     28.00  53.00   0.50    4.38    --  111.81 -50.00   0.00   50
 58  \w     29.00  54.00   0.50    4.38    --  111.81 -50.00 -60.00   50
 59  \w     25.00 161.00   0.50    4.38    --  111.81  25.00-120.00  272
 60  \w     80.00 107.00   0.50    4.38    --  111.81-111.00 -30.00   54
;
_diffrn_measurement_device 'four-circle diffractometer'
_diffrn_measurement_device_type 'ROD, Synergy Custom system, HyPix'
_diffrn_measurement_method '\w scans'
_diffrn_orient_matrix_type 'CrysAlisPro convention (1999,Acta A55,543-557)'
_diffrn_orient_matrix_UB_11 0.0542963000
_diffrn_orient_matrix_UB_12 0.0489780000
_diffrn_orient_matrix_UB_13 0.0417035000
_diffrn_orient_matrix_UB_21 0.0234684000
_diffrn_orient_matrix_UB_22 -0.0900609000
_diffrn_orient_matrix_UB_23 0.0646843000
_diffrn_orient_matrix_UB_31 0.0873422000
_diffrn_orient_matrix_UB_32 -0.0172965000
_diffrn_orient_matrix_UB_33 -0.0573608000
_diffrn_radiation_monochromator mirror
_diffrn_radiation_probe x-ray
_diffrn_radiation_type 'Cu K\a'
_diffrn_radiation_wavelength 1.54184
_diffrn_reflns_av_R_equivalents 0.1406
_diffrn_reflns_av_unetI/netI 0.1261
_diffrn_reflns_Laue_measured_fraction_full 0.995
_diffrn_reflns_Laue_measured_fraction_max 0.964
_diffrn_reflns_limit_h_max 18
_diffrn_reflns_limit_h_min -17
_diffrn_reflns_limit_k_max 19
_diffrn_reflns_limit_k_min -19
_diffrn_reflns_limit_l_max 20
_diffrn_reflns_limit_l_min -20
_diffrn_reflns_number 40218
_diffrn_reflns_point_group_measured_fraction_full 0.995
_diffrn_reflns_point_group_measured_fraction_max 0.964
_diffrn_reflns_theta_full 67.684
_diffrn_reflns_theta_max 72.465
_diffrn_reflns_theta_min 2.753
_diffrn_source 'Rotating-anode X-ray tube'
_diffrn_source_type 'Rigaku (Cu) X-ray Source'
_exptl_absorpt_coefficient_mu 2.093
_exptl_absorpt_correction_T_max 1.00000
_exptl_absorpt_correction_T_min 0.82976
_exptl_absorpt_correction_type multi-scan
_exptl_absorpt_process_details
;
CrysAlisPro 1.171.43.127a (Rigaku Oxford Diffraction, 2024)
Empirical absorption correction using spherical harmonics,
implemented in SCALE3 ABSPACK scaling algorithm.
;
_exptl_crystal_colour 'clear light colourless'
_exptl_crystal_colour_lustre clear
_exptl_crystal_colour_modifier light
_exptl_crystal_colour_primary colourless
_exptl_crystal_density_diffrn 1.248
_exptl_crystal_description block
_exptl_crystal_F_000 1448
_exptl_crystal_size_max 0.13
_exptl_crystal_size_mid 0.12
_exptl_crystal_size_min 0.1
_refine_diff_density_max 0.569
_refine_diff_density_min -0.471
_refine_diff_density_rms 0.091
_refine_ls_extinction_method none
_refine_ls_goodness_of_fit_ref 1.167
_refine_ls_hydrogen_treatment constr
_refine_ls_matrix_type full
_refine_ls_number_parameters 1276
_refine_ls_number_reflns 14035
_refine_ls_number_restraints 1488
_refine_ls_restrained_S_all 1.141
_refine_ls_R_factor_all 0.2876
_refine_ls_R_factor_gt 0.1353
_refine_ls_shift/su_max 0.001
_refine_ls_shift/su_mean 0.000
_refine_ls_structure_factor_coef Fsqd
_refine_ls_weighting_details 'w=1/[\s^2^(Fo^2^)+(0.2000P)^2^] where P=(Fo^2^+2Fc^2^)/3'
_refine_ls_weighting_scheme calc
_refine_ls_wR_factor_gt 0.3432
_refine_ls_wR_factor_ref 0.4357
_reflns_Friedel_coverage 0.000
_reflns_number_gt 4608
_reflns_number_total 14035
_reflns_threshold_expression 'I > 2\s(I)'
_cod_data_source_file d5ce00038f2.cif
_cod_data_source_block o-xylene
_cod_depositor_comments 'Adding full bibliography for 7250046--7250051.cif.'
_cod_database_code 7250049
_shelx_shelxl_version_number 2018/3
_chemical_oxdiff_formula CHONCl
_shelx_space_group_comment
;
The symmetry employed for this shelxl refinement is uniquely defined
by the following loop, which should always be used as a source of
symmetry information in preference to the above space-group names.
They are only intended as comments.
;
_shelx_estimated_absorpt_t_max 0.818
_shelx_estimated_absorpt_t_min 0.773
_olex2_refinement_description
;
1. Fixed Uiso
 At 1.2 times of:
  All C(H) groups, All C(H,H) groups, All N(H) groups, All N(H,H) groups
 At 1.5 times of:
  All C(H,H,H) groups, All O(H,H) groups
2. Restrained distances
 Cl1-Cl2 \\sim Cl1-Cl3 \\sim Cl2-Cl3
 with sigma of 0.02
 C67-C61 \\sim C66-C60
 with sigma of 0.02
 Cl2-C76 \\sim Cl3-C76 \\sim Cl1-C76
 with sigma of 0.02
 C67-C62 \\sim C67-C60
 with sigma of 0.02
 C60-C62 \\sim C61-C63 \\sim C62-C64 \\sim C63-C65 \\sim C64-C60 \\sim C65-C61
 with sigma of 0.02
 C61-C60 \\sim C62-C61 \\sim C63-C62 \\sim C64-C63 \\sim C65-C64 \\sim C65-C60
 with sigma of 0.02
 C66-C61 \\sim C66-C65
 with sigma of 0.02
 C75-C68 \\sim C75-C70
 with sigma of 0.02
 C69-C68 \\sim C70-C69 \\sim C71-C70 \\sim C72-C71 \\sim C73-C72 \\sim C73-C68
 with sigma of 0.02
 C68-C70 \\sim C69-C71 \\sim C70-C72 \\sim C71-C73 \\sim C72-C68 \\sim C73-C69
 with sigma of 0.02
 C74-C73 \\sim C74-C69
 with sigma of 0.02
3. Restrained planarity
 C60, C61, C62, C63, C64, C65, C66, C67
 with sigma of 0.01
 C68, C69, C70, C71, C72, C73, C74, C75
 with sigma of 0.01
 C68A, C69A, C70A, C71A, C72A, C73A, C74A, C75A
 with sigma of 0.01
4. Uiso/Uaniso restraints and constraints
C76 \\sim Cl1 \\sim Cl2 \\sim Cl3 \\sim C76A \\sim Cl1A \\sim Cl2A \\sim Cl3A
\\sim C76B \\sim Cl1B \\sim Cl2B \\sim Cl3B \\sim C76C \\sim Cl1C \\sim Cl2C
\\sim Cl3C \\sim C76D \\sim Cl1D \\sim Cl2D \\sim Cl3D \\sim C76E \\sim Cl1E
\\sim Cl2E \\sim Cl3E \\sim C76F \\sim Cl1F \\sim Cl2F \\sim Cl3F: within 2.5A
with sigma of 0.01 and sigma for terminal atoms of 0.02 within 2.5A
N5 \\sim C23 \\sim C24 \\sim C25 \\sim C23A \\sim C24A \\sim C25A: within 2A
with sigma of 0.01 and sigma for terminal atoms of 0.02 within 2A
N15 \\sim C57 \\sim C58 \\sim C59 \\sim C57A \\sim C58A \\sim C59A: within 2A
with sigma of 0.01 and sigma for terminal atoms of 0.02 within 2A
C40 \\sim C43 \\sim C44 \\sim C45 \\sim C46 \\sim C47 \\sim C48 \\sim C49 \\sim
C50 \\sim C51 \\sim C52 \\sim C53 \\sim C54 \\sim C55 \\sim C56 \\sim N1 \\sim
N2 \\sim N3 \\sim N4 \\sim N5 \\sim N6 \\sim N7 \\sim N8 \\sim N9 \\sim N10
\\sim N11 \\sim N12 \\sim N13 \\sim N14 \\sim N15 \\sim O3 \\sim O2 \\sim O1
\\sim C23 \\sim C24 \\sim C25 \\sim C41 \\sim C42 \\sim C41A \\sim C42A: within
2A with sigma of 0.01 and sigma for terminal atoms of 0.01 within 2A
C68 \\sim C69 \\sim C70 \\sim C71 \\sim C72 \\sim C73 \\sim C74 \\sim C75 \\sim
C68A \\sim C69A \\sim C70A \\sim C71A \\sim C72A \\sim C73A \\sim C74A \\sim
C75A: within 2A with sigma of 0.01 and sigma for terminal atoms of 0.02 within
2A
C63 \\sim C62 \\sim C61 \\sim C67 \\sim C60 \\sim C65 \\sim C64 \\sim C66:
within 2A with sigma of 0.01 and sigma for terminal atoms of 0.02 within 2A
5. Same fragment restrains
{C40, C41A, C42A} sigma for 1-2: 0.01, 1-3: 0.01
as in
{C40, C41, C42}
{N15, C57A, C58A, C59A} sigma for 1-2: 0.01, 1-3: 0.01
as in
{N15, C57, C58, C59}
{C76D, Cl1D, Cl2D, Cl3D} sigma for 1-2: 0.01, 1-3: 0.01
{C76E, Cl1E, Cl2E, Cl3E} sigma for 1-2: 0.01, 1-3: 0.01
{C76F, Cl1F, Cl2F, Cl3F} sigma for 1-2: 0.01, 1-3: 0.01
{C76A, Cl1A, Cl2A, Cl3A} sigma for 1-2: 0.01, 1-3: 0.01
{C76B, Cl1B, Cl2B, Cl3B} sigma for 1-2: 0.01, 1-3: 0.01
{C76C, Cl1C, Cl2C, Cl3C} sigma for 1-2: 0.01, 1-3: 0.01
as in
{C76, Cl1, Cl2, Cl3}
{N5, C23A, C24A, C25A} sigma for 1-2: 0.01, 1-3: 0.01
as in
{N5, C23, C24, C25}
{C68A, C69A, C70A, C71A, C72A, C73A, C74A, C75A} sigma for 1-2: 0.01, 1-3: 0.01
as in
{C68, C69, C70, C71, C72, C73, C74, C75}
6. Others
 1*[Sof(C76)+Sof(H76)+Sof(Cl1)+Sof(Cl2)+Sof(Cl3)]+1*[Sof(C76A)+Sof(H76A)+
 Sof(Cl1A)+Sof(Cl2A)+Sof(Cl3A)]+1*[Sof(C76B)+Sof(H76B)+Sof(Cl1B)+Sof(Cl2B)+
 Sof(Cl3B)]+1*[Sof(C76C)+Sof(H76C)+Sof(Cl1C)+Sof(Cl2C)+Sof(Cl3C)]+1*[Sof(C76D)+
 Sof(H76D)+Sof(Cl1D)+Sof(Cl2D)+Sof(Cl3D)]+1*[Sof(C76E)+Sof(H76E)+Sof(Cl1E)+
 Sof(Cl2E)+Sof(Cl3E)]+1*[Sof(C76F)+Sof(H76F)+Sof(Cl1F)+Sof(Cl2F)+Sof(Cl3F)]=1.5
 with esd of 0
 Sof(H5B)=Sof(C23A)=Sof(H23A)=Sof(C24A)=Sof(H24D)=Sof(H24E)=Sof(H24F)=
 Sof(C25A)=Sof(H25D)=Sof(H25E)=Sof(H25F)=1-FVAR(1)
 Sof(H5A)=Sof(C23)=Sof(H23)=Sof(C24)=Sof(H24A)=Sof(H24B)=Sof(H24C)=Sof(C25)=
 Sof(H25A)=Sof(H25B)=Sof(H25C)=FVAR(1)
 Sof(H40A)=Sof(C41A)=Sof(H41D)=Sof(H41E)=Sof(H41F)=Sof(C42A)=Sof(H42D)=
 Sof(H42E)=Sof(H42F)=1-FVAR(2)
 Sof(H40)=Sof(C41)=Sof(H41A)=Sof(H41B)=Sof(H41C)=Sof(C42)=Sof(H42A)=Sof(H42B)=
 Sof(H42C)=FVAR(2)
 Sof(C68A)=Sof(C69A)=Sof(C70A)=Sof(H70A)=Sof(C71A)=Sof(H71A)=Sof(C72A)=
 Sof(H72A)=Sof(C73A)=Sof(H73A)=Sof(C74A)=Sof(H74D)=Sof(H74E)=Sof(H74F)=
 Sof(C75A)=Sof(H75D)=Sof(H75E)=Sof(H75F)=1-FVAR(3)
 Sof(C68)=Sof(C69)=Sof(C70)=Sof(H70)=Sof(C71)=Sof(H71)=Sof(C72)=Sof(H72)=
 Sof(C73)=Sof(H73)=Sof(C74)=Sof(H74A)=Sof(H74B)=Sof(H74C)=Sof(C75)=Sof(H75A)=
 Sof(H75B)=Sof(H75C)=FVAR(3)
 Sof(H15B)=Sof(C57A)=Sof(H57A)=Sof(C58A)=Sof(H58D)=Sof(H58E)=Sof(H58F)=
 Sof(C59A)=Sof(H59D)=Sof(H59E)=Sof(H59F)=1-FVAR(4)
 Sof(H15A)=Sof(C57)=Sof(H57)=Sof(C58)=Sof(H58A)=Sof(H58B)=Sof(H58C)=Sof(C59)=
 Sof(H59A)=Sof(H59B)=Sof(H59C)=FVAR(4)
 Sof(C76)=Sof(H76)=Sof(Cl1)=Sof(Cl2)=Sof(Cl3)=FVAR(5)
 Sof(C76A)=Sof(H76A)=Sof(Cl1A)=Sof(Cl2A)=Sof(Cl3A)=FVAR(6)
 Sof(C76B)=Sof(H76B)=Sof(Cl1B)=Sof(Cl2B)=Sof(Cl3B)=FVAR(7)
 Sof(C76C)=Sof(H76C)=Sof(Cl1C)=Sof(Cl2C)=Sof(Cl3C)=FVAR(8)
 Sof(C76D)=Sof(H76D)=Sof(Cl1D)=Sof(Cl2D)=Sof(Cl3D)=FVAR(9)
 Sof(C76E)=Sof(H76E)=Sof(Cl1E)=Sof(Cl2E)=Sof(Cl3E)=FVAR(10)
 Sof(C76F)=Sof(H76F)=Sof(Cl1F)=Sof(Cl2F)=Sof(Cl3F)=FVAR(11)
 Fixed Sof: C60(0.5) C61(0.5) C62(0.5) H62(0.5) C63(0.5) H63(0.5) C64(0.5)
 H64(0.5) C65(0.5) H65(0.5) C66(0.5) H66A(0.5) H66B(0.5) H66C(0.5) C67(0.5)
 H67A(0.5) H67B(0.5) H67C(0.5)
7.a Riding coordinates:
 O4(H4A,H4B)
7.b Ternary CH refined with riding coordinates:
 C40(H40), C40(H40A), C23(H23), C57(H57), C76(H76), C76A(H76A), C76B(H76B),
 C76C(H76C), C76D(H76D), C76E(H76E), C76F(H76F), C23A(H23A), C57A(H57A)
7.c Aromatic/amide H refined with riding coordinates:
 C10(H10), C11(H11), C13(H13), C15(H15), C19(H19), C20(H20), C21(H21),
 C27(H27), C28(H28), C30(H30), C32(H32), C36(H36), C37(H37), C38(H38), C44(H44),
  C46(H46), C47(H47), C49(H49), C53(H53), C54(H54), C55(H55), N5(H5A), N5(H5B),
 N10(H10A), N15(H15A), N15(H15B), C70(H70), C71(H71), C72(H72), C73(H73),
 C70A(H70A), C71A(H71A), C72A(H72A), C73A(H73A), C62(H62), C63(H63), C64(H64),
 C65(H65)
7.d Idealised Me refined as rotating group:
 C1(H1A,H1B,H1C), C6(H6A,H6B,H6C), C7(H7A,H7B,H7C), C8(H8A,H8B,H8C), C41(H41A,
 H41B,H41C), C42(H42A,H42B,H42C), C24(H24A,H24B,H24C), C25(H25A,H25B,H25C),
 C58(H58A,H58B,H58C), C59(H59A,H59B,H59C), C74(H74A,H74B,H74C), C75(H75A,H75B,
 H75C), C74A(H74D,H74E,H74F), C75A(H75D,H75E,H75F), C66(H66A,H66B,H66C),
 C67(H67A,H67B,H67C), C24A(H24D,H24E,H24F), C25A(H25D,H25E,H25F), C41A(H41D,
 H41E,H41F), C42A(H42D,H42E,H42F), C58A(H58D,H58E,H58F), C59A(H59D,H59E,H59F)
;
_platon_squeeze_void_probe_radius 1.20
_olex2_submission_special_instructions 'No special instructions were received'
_oxdiff_exptl_absorpt_empirical_details
;
Empirical correction (ABSPACK) includes:
- Absorption correction using spherical harmonics
- Frame scaling
;
_oxdiff_exptl_absorpt_empirical_full_max 3.260
_oxdiff_exptl_absorpt_empirical_full_min 0.363

loop_
_space_group_symop_operation_xyz
'x, y, z'
'-x, -y, -z'

loop_
_atom_site_label
_atom_site_type_symbol
_atom_site_fract_x
_atom_site_fract_y
_atom_site_fract_z
_atom_site_U_iso_or_equiv
_atom_site_adp_type
_atom_site_occupancy
_atom_site_site_symmetry_order
_atom_site_calc_flag
_atom_site_refinement_flags_posn
_atom_site_refinement_flags_adp
_atom_site_refinement_flags_occupancy
_atom_site_disorder_assembly
_atom_site_disorder_group
C1 C 0.0178(4) 0.4455(6) 0.7237(4) 0.110(3) Uani 1 1 d . . . . .
H1A H 0.024351 0.385832 0.763897 0.165 Uiso 1 1 calc R U . . .
H1B H -0.023870 0.444355 0.684293 0.165 Uiso 1 1 calc R U . . .
H1C H -0.007151 0.490475 0.753222 0.165 Uiso 1 1 calc R U . . .
C2 C 0.1132(4) 0.4705(5) 0.6753(4) 0.0825(19) Uani 1 1 d . . . . .
C3 C 0.1831(4) 0.4754(5) 0.7351(4) 0.086(2) Uani 1 1 d . . . . .
C4 C 0.1063(4) 0.5667(5) 0.6074(4) 0.0819(19) Uani 1 1 d . . . . .
C5 C 0.1576(4) 0.4002(5) 0.6269(4) 0.0765(18) Uani 1 1 d . . . . .
C6 C 0.1497(5) 0.4451(6) 0.8291(4) 0.104(2) Uani 1 1 d . . . . .
H6A H 0.091733 0.479728 0.840722 0.156 Uiso 1 1 calc R U . . .
H6B H 0.195600 0.455603 0.860409 0.156 Uiso 1 1 calc R U . . .
H6C H 0.140457 0.380661 0.845970 0.156 Uiso 1 1 calc R U . . .
C7 C 0.0107(5) 0.6184(6) 0.6002(5) 0.103(2) Uani 1 1 d . . . . .
H7A H -0.027855 0.585917 0.578738 0.154 Uiso 1 1 calc R U . . .
H7B H 0.016642 0.679010 0.561972 0.154 Uiso 1 1 calc R U . . .
H7C H -0.017313 0.623212 0.655229 0.154 Uiso 1 1 calc R U . . .
C8 C 0.1040(5) 0.3193(5) 0.6360(4) 0.102(2) Uani 1 1 d . . . . .
H8A H 0.099456 0.281828 0.694026 0.153 Uiso 1 1 calc R U . . .
H8B H 0.135845 0.283482 0.599569 0.153 Uiso 1 1 calc R U . . .
H8C H 0.042413 0.340833 0.620404 0.153 Uiso 1 1 calc R U . . .
C9 C 0.2067(4) 0.5713(5) 0.7056(4) 0.0814(19) Uani 1 1 d . . . . .
C10 C 0.2639(5) 0.6110(6) 0.7426(5) 0.098(2) Uani 1 1 d . . . . .
H10 H 0.289741 0.577297 0.791699 0.118 Uiso 1 1 calc R U . . .
C11 C 0.2805(5) 0.6984(6) 0.7059(5) 0.102(2) Uani 1 1 d . . . . .
H11 H 0.317210 0.726700 0.730595 0.123 Uiso 1 1 calc R U . . .
C12 C 0.2446(5) 0.7475(6) 0.6326(5) 0.096(2) Uani 1 1 d . . . . .
C13 C 0.1889(4) 0.7084(5) 0.5964(4) 0.090(2) Uani 1 1 d . . . . .
H13 H 0.164885 0.742011 0.546266 0.107 Uiso 1 1 calc R U . . .
C14 C 0.1687(4) 0.6208(5) 0.6336(4) 0.0826(19) Uani 1 1 d . . . . .
C15 C 0.3380(6) 0.8779(7) 0.6086(5) 0.109(2) Uani 1 1 d . . . . .
H15 H 0.384086 0.852461 0.644155 0.131 Uiso 1 1 calc R U . . .
C16 C 0.3291(6) 0.9638(8) 0.5585(6) 0.121(3) Uani 1 1 d . . . . .
C17 C 0.3815(6) 1.0400(7) 0.5441(6) 0.108(2) Uani 1 1 d . . . . .
C18 C 0.5045(6) 1.0929(7) 0.5774(6) 0.106(2) Uani 1 1 d . . . . .
C19 C 0.4900(6) 1.1753(7) 0.5209(6) 0.115(3) Uani 1 1 d . . . . .
H19 H 0.527968 1.222187 0.514637 0.138 Uiso 1 1 calc R U . . .
C20 C 0.4197(7) 1.1886(7) 0.4738(6) 0.118(3) Uani 1 1 d . . . . .
H20 H 0.409318 1.244830 0.433401 0.141 Uiso 1 1 calc R U . . .
C21 C 0.3650(7) 1.1220(7) 0.4845(6) 0.123(3) Uani 1 1 d . . . . .
H21 H 0.316011 1.130864 0.451855 0.148 Uiso 1 1 calc R U . . .
C22 C 0.5803(7) 1.0772(7) 0.6303(6) 0.113(3) Uani 1 1 d . . . . .
C26 C 0.1434(4) 0.5474(5) 0.5256(4) 0.0737(17) Uani 1 1 d . . . . .
C27 C 0.1503(4) 0.6064(5) 0.4463(5) 0.0830(19) Uani 1 1 d . . . . .
H27 H 0.131209 0.668662 0.438748 0.100 Uiso 1 1 calc R U . . .
C28 C 0.1851(4) 0.5753(5) 0.3775(4) 0.0759(17) Uani 1 1 d . . . . .
H28 H 0.189174 0.615839 0.323017 0.091 Uiso 1 1 calc R U . . .
C29 C 0.2137(4) 0.4843(5) 0.3894(4) 0.0750(18) Uani 1 1 d . . . . .
C30 C 0.2063(4) 0.4234(5) 0.4682(4) 0.0773(18) Uani 1 1 d . . . . .
H30 H 0.224920 0.361057 0.475968 0.093 Uiso 1 1 calc R U . . .
C31 C 0.1707(4) 0.4565(6) 0.5353(4) 0.0770(19) Uani 1 1 d . . . . .
C32 C 0.2713(4) 0.4987(5) 0.2387(4) 0.0765(18) Uani 1 1 d . . . . .
H32 H 0.258812 0.561660 0.214691 0.092 Uiso 1 1 calc R U . . .
C33 C 0.3112(5) 0.4373(5) 0.1994(5) 0.0834(19) Uani 1 1 d . . . . .
C34 C 0.3468(4) 0.4494(5) 0.1104(4) 0.0791(18) Uani 1 1 d . . . . .
C35 C 0.3778(4) 0.5530(6) -0.0160(5) 0.0830(19) Uani 1 1 d . . . . .
C36 C 0.4095(4) 0.4857(7) -0.0538(5) 0.087(2) Uani 1 1 d . . . . .
H36 H 0.432681 0.500496 -0.111262 0.105 Uiso 1 1 calc R U . . .
C37 C 0.4072(5) 0.3974(7) -0.0077(5) 0.095(2) Uani 1 1 d . . . . .
H37 H 0.426038 0.349910 -0.032953 0.114 Uiso 1 1 calc R U . . .
C38 C 0.3770(4) 0.3791(5) 0.0759(5) 0.0842(19) Uani 1 1 d . . . . .
H38 H 0.376906 0.318392 0.109837 0.101 Uiso 1 1 calc R U . . .
C39 C 0.3790(5) 0.6484(6) -0.0636(5) 0.090(2) Uani 1 1 d . . . . .
C40 C 0.3638(6) 0.8068(6) -0.0597(6) 0.128(2) Uani 1 1 d D U . . .
H40 H 0.410320 0.816982 -0.110145 0.153 Uiso 0.678(10) 1 calc R U P A 1
H40A H 0.356193 0.818689 -0.119788 0.153 Uiso 0.322(10) 1 calc R U P A 2
C41 C 0.2679(9) 0.8442(10) -0.0907(10) 0.148(4) Uani 0.678(10) 1 d D U P A 1
H41A H 0.219860 0.832665 -0.043065 0.222 Uiso 0.678(10) 1 calc R U P A 1
H41B H 0.256509 0.813804 -0.130963 0.222 Uiso 0.678(10) 1 calc R U P A 1
H41C H 0.267457 0.909250 -0.117279 0.222 Uiso 0.678(10) 1 calc R U P A 1
C42 C 0.3888(11) 0.8547(8) -0.0062(9) 0.129(3) Uani 0.678(10) 1 d D U P A 1
H42A H 0.386744 0.919380 -0.035085 0.194 Uiso 0.678(10) 1 calc R U P A 1
H42B H 0.450842 0.832572 0.007771 0.194 Uiso 0.678(10) 1 calc R U P A 1
H42C H 0.345672 0.844715 0.044992 0.194 Uiso 0.678(10) 1 calc R U P A 1
C43 C 0.2664(4) 0.4122(4) 0.7156(4) 0.0763(16) Uani 1 1 d . U . . .
C44 C 0.3490(4) 0.3957(5) 0.7477(4) 0.0769(16) Uani 1 1 d . U . . .
H44 H 0.359569 0.424829 0.787120 0.092 Uiso 1 1 calc R U . . .
C45 C 0.4154(5) 0.3372(5) 0.7220(4) 0.0768(16) Uani 1 1 d . U . . .
C46 C 0.4015(5) 0.2931(4) 0.6655(4) 0.0821(17) Uani 1 1 d . U . . .
H46 H 0.448170 0.251855 0.648972 0.099 Uiso 1 1 calc R U . . .
C47 C 0.3181(5) 0.3101(5) 0.6331(4) 0.0838(18) Uani 1 1 d . U . . .
H47 H 0.307659 0.280129 0.594227 0.101 Uiso 1 1 calc R U . . .
C48 C 0.2502(5) 0.3704(5) 0.6573(4) 0.0765(16) Uani 1 1 d . U . . .
C49 C 0.5803(4) 0.2787(4) 0.7295(4) 0.0783(16) Uani 1 1 d . U . . .
H49 H 0.592193 0.252996 0.684062 0.094 Uiso 1 1 calc R U . . .
C50 C 0.6410(4) 0.2797(4) 0.7827(4) 0.0780(16) Uani 1 1 d . U . . .
C51 C 0.7353(5) 0.2444(5) 0.7863(4) 0.0844(17) Uani 1 1 d . U . . .
C52 C 0.8702(5) 0.2428(5) 0.8386(4) 0.0827(17) Uani 1 1 d . U . . .
C53 C 0.9173(5) 0.1829(5) 0.7952(5) 0.100(2) Uani 1 1 d . U . . .
H53 H 0.979869 0.162480 0.800102 0.120 Uiso 1 1 calc R U . . .
C54 C 0.8681(5) 0.1544(5) 0.7446(6) 0.111(2) Uani 1 1 d . U . . .
H54 H 0.897409 0.114859 0.713259 0.133 Uiso 1 1 calc R U . . .
C55 C 0.7777(5) 0.1838(5) 0.7404(5) 0.098(2) Uani 1 1 d . U . . .
H55 H 0.743493 0.163821 0.707056 0.118 Uiso 1 1 calc R U . . .
C56 C 0.9205(5) 0.2784(5) 0.8937(5) 0.0915(18) Uani 1 1 d . U . . .
N1 N 0.2677(5) 0.8351(5) 0.5978(4) 0.117(2) Uani 1 1 d . U . . .
N2 N 0.2176(5) 0.8931(5) 0.5429(5) 0.130(2) Uani 1 1 d . U . . .
N3 N 0.2529(6) 0.9709(5) 0.5187(5) 0.144(3) Uani 1 1 d . U . . .
N4 N 0.4520(5) 1.0236(5) 0.5903(4) 0.111(2) Uani 1 1 d . . . . .
N5 N 0.5949(5) 0.9928(5) 0.6792(5) 0.131(2) Uani 1 1 d D U . . .
H5A H 0.561404 0.951224 0.676565 0.158 Uiso 0.600(10) 1 calc R U P B 1
H5B H 0.557574 0.951985 0.682410 0.158 Uiso 0.400(10) 1 calc R U P B 2
C23 C 0.6656(10) 0.9667(12) 0.7378(9) 0.142(3) Uani 0.600(10) 1 d D U P B 1
H23 H 0.661862 1.016160 0.765217 0.171 Uiso 0.600(10) 1 calc R U P B 1
C24 C 0.6494(11) 0.8792(10) 0.8079(11) 0.151(4) Uani 0.600(10) 1 d D U P B 1
H24A H 0.593117 0.888477 0.844179 0.227 Uiso 0.600(10) 1 calc R U P B 1
H24B H 0.701325 0.862717 0.840592 0.227 Uiso 0.600(10) 1 calc R U P B 1
H24C H 0.643581 0.830555 0.783538 0.227 Uiso 0.600(10) 1 calc R U P B 1
C25 C 0.7619(10) 0.9619(11) 0.6912(11) 0.142(4) Uani 0.600(10) 1 d D U P B 1
H25A H 0.770471 0.910443 0.667705 0.212 Uiso 0.600(10) 1 calc R U P B 1
H25B H 0.807181 0.954428 0.729819 0.212 Uiso 0.600(10) 1 calc R U P B 1
H25C H 0.769964 1.017746 0.646094 0.212 Uiso 0.600(10) 1 calc R U P B 1
N6 N 0.2528(4) 0.4520(4) 0.3189(3) 0.0811(15) Uani 1 1 d . U . . .
N7 N 0.2816(5) 0.3640(5) 0.3320(4) 0.1044(18) Uani 1 1 d . U . . .
N8 N 0.3190(5) 0.3555(5) 0.2571(5) 0.114(2) Uani 1 1 d . U . . .
N9 N 0.3449(3) 0.5359(4) 0.0662(3) 0.0766(14) Uani 1 1 d . . . . .
N10 N 0.3646(4) 0.7099(4) -0.0227(4) 0.0980(18) Uani 1 1 d . U . . .
H10A H 0.354678 0.690603 0.032001 0.118 Uiso 1 1 calc R U . . .
N11 N 0.5015(4) 0.3206(4) 0.7537(3) 0.0776(13) Uani 1 1 d . U . . .
N12 N 0.5115(4) 0.3473(4) 0.8216(3) 0.0869(15) Uani 1 1 d . U . . .
N13 N 0.5961(4) 0.3217(4) 0.8381(3) 0.0883(15) Uani 1 1 d . U . . .
N14 N 0.7828(3) 0.2735(3) 0.8346(3) 0.0780(14) Uani 1 1 d . U . . .
N15 N 0.8748(4) 0.3389(4) 0.9273(3) 0.0859(15) Uani 1 1 d D U . . .
H15A H 0.815981 0.350557 0.922248 0.103 Uiso 0.54(6) 1 calc R U P C 1
H15B H 0.819723 0.360423 0.913686 0.103 Uiso 0.46(6) 1 calc R U P C 2
C57 C 0.9146(12) 0.3892(14) 0.9730(13) 0.087(3) Uani 0.54(6) 1 d D U P C 1
H57 H 0.982802 0.380447 0.961220 0.105 Uiso 0.54(6) 1 calc R U P C 1
C58 C 0.886(2) 0.4884(12) 0.942(2) 0.094(5) Uani 0.54(6) 1 d D U P C 1
H58A H 0.905364 0.509625 0.882108 0.142 Uiso 0.54(6) 1 calc R U P C 1
H58B H 0.915918 0.521417 0.971019 0.142 Uiso 0.54(6) 1 calc R U P C 1
H58C H 0.819823 0.498991 0.953383 0.142 Uiso 0.54(6) 1 calc R U P C 1
C59 C 0.889(2) 0.352(2) 1.0660(11) 0.113(6) Uani 0.54(6) 1 d D U P C 1
H59A H 0.824145 0.341123 1.077443 0.170 Uiso 0.54(6) 1 calc R U P C 1
H59B H 0.900008 0.396042 1.094127 0.170 Uiso 0.54(6) 1 calc R U P C 1
H59C H 0.926418 0.295528 1.086607 0.170 Uiso 0.54(6) 1 calc R U P C 1
O3 O 0.6242(4) 1.1383(4) 0.6294(4) 0.1278(19) Uani 1 1 d . . . . .
O2 O 0.3974(3) 0.6681(4) -0.1426(3) 0.1125(17) Uani 1 1 d . . . . .
O1 O 1.0031(3) 0.2517(3) 0.8979(3) 0.1075(15) Uani 1 1 d . U . . .
O4 O 0.5067(4) 0.7829(4) 0.7300(3) 0.1273(18) Uani 1 1 d . . . . .
H4A H 0.467034 0.753438 0.768435 0.191 Uiso 1 1 d R U . . .
H4B H 0.554874 0.744638 0.729605 0.191 Uiso 1 1 d R U . . .
C68 C 0.3763(8) 0.1032(5) 0.8436(6) 0.157(3) Uani 0.800(8) 1 d D U P D 1
C69 C 0.3000(7) 0.1545(6) 0.8708(6) 0.161(3) Uani 0.800(8) 1 d D U P D 1
C70 C 0.2168(7) 0.1613(6) 0.8406(6) 0.157(3) Uani 0.800(8) 1 d D U P D 1
H70 H 0.165683 0.196508 0.859595 0.188 Uiso 0.800(8) 1 calc R U P D 1
C71 C 0.2084(8) 0.1175(7) 0.7836(7) 0.161(3) Uani 0.800(8) 1 d D U P D 1
H71 H 0.151428 0.121588 0.763045 0.194 Uiso 0.800(8) 1 calc R U P D 1
C72 C 0.2841(8) 0.0666(7) 0.7558(7) 0.162(3) Uani 0.800(8) 1 d D U P D 1
H72 H 0.278695 0.036269 0.715706 0.195 Uiso 0.800(8) 1 calc R U P D 1
C73 C 0.3638(8) 0.0601(6) 0.7849(6) 0.155(3) Uani 0.800(8) 1 d D U P D 1
H73 H 0.414214 0.024785 0.764923 0.185 Uiso 0.800(8) 1 calc R U P D 1
C74 C 0.4629(9) 0.0946(8) 0.8740(8) 0.174(5) Uani 0.800(8) 1 d D U P D 1
H74A H 0.473834 0.152231 0.881731 0.261 Uiso 0.800(8) 1 calc R U P D 1
H74B H 0.511615 0.077816 0.833746 0.261 Uiso 0.800(8) 1 calc R U P D 1
H74C H 0.462567 0.047756 0.927467 0.261 Uiso 0.800(8) 1 calc R U P D 1
C75 C 0.3105(11) 0.2063(9) 0.9381(9) 0.190(6) Uani 0.800(8) 1 d D U P D 1
H75A H 0.353406 0.170066 0.976358 0.285 Uiso 0.800(8) 1 calc R U P D 1
H75B H 0.250699 0.215299 0.969691 0.285 Uiso 0.800(8) 1 calc R U P D 1
H75C H 0.333875 0.264991 0.909232 0.285 Uiso 0.800(8) 1 calc R U P D 1
C76 C 0.9177(8) 0.8848(10) 0.4820(8) 0.151(4) Uani 0.585(3) 1 d D U P E 1
H76 H 0.888286 0.939886 0.497901 0.181 Uiso 0.585(3) 1 calc R U P E 1
Cl1 Cl 0.8980(3) 0.9074(3) 0.3799(3) 0.1556(18) Uani 0.585(3) 1 d D U P E 1
Cl2 Cl 0.8600(2) 0.8000(2) 0.5510(3) 0.1352(16) Uani 0.585(3) 1 d D U P E 1
Cl3 Cl 1.0296(3) 0.8846(3) 0.4939(4) 0.1530(19) Uani 0.585(3) 1 d D U P E 1
C68A C 0.350(2) 0.0488(16) 0.8059(17) 0.159(4) Uani 0.200(8) 1 d D U P D 2
C69A C 0.306(2) 0.1037(16) 0.8557(15) 0.160(4) Uani 0.200(8) 1 d D U P D 2
C70A C 0.212(2) 0.122(2) 0.865(2) 0.160(4) Uani 0.200(8) 1 d D U P D 2
H70A H 0.183688 0.158918 0.898402 0.191 Uiso 0.200(8) 1 calc R U P D 2
C71A C 0.1601(18) 0.086(2) 0.825(2) 0.163(4) Uani 0.200(8) 1 d D U P D 2
H71A H 0.095391 0.097816 0.830849 0.195 Uiso 0.200(8) 1 calc R U P D 2
C72A C 0.202(2) 0.031(2) 0.775(2) 0.167(4) Uani 0.200(8) 1 d D U P D 2
H72A H 0.166257 0.006032 0.747115 0.200 Uiso 0.200(8) 1 calc R U P D 2
C73A C 0.293(2) 0.0138(19) 0.7667(19) 0.161(4) Uani 0.200(8) 1 d D U P D 2
H73A H 0.320391 -0.023850 0.732730 0.194 Uiso 0.200(8) 1 calc R U P D 2
C74A C 0.447(2) 0.030(3) 0.797(3) 0.172(7) Uani 0.200(8) 1 d D U P D 2
H74D H 0.475445 0.074728 0.813089 0.258 Uiso 0.200(8) 1 calc R U P D 2
H74E H 0.469239 0.033179 0.738235 0.258 Uiso 0.200(8) 1 calc R U P D 2
H74F H 0.463676 -0.030465 0.831988 0.258 Uiso 0.200(8) 1 calc R U P D 2
C75A C 0.370(3) 0.145(3) 0.902(2) 0.151(6) Uani 0.200(8) 1 d D U P D 2
H75D H 0.376695 0.103927 0.957559 0.227 Uiso 0.200(8) 1 calc R U P D 2
H75E H 0.341361 0.203799 0.907512 0.227 Uiso 0.200(8) 1 calc R U P D 2
H75F H 0.430305 0.152745 0.869392 0.227 Uiso 0.200(8) 1 calc R U P D 2
C76A C 1.039(3) 0.9508(19) 0.6032(19) 0.254(6) Uani 0.129(3) 1 d D U P F -7
H76A H 1.098229 0.926109 0.577521 0.304 Uiso 0.129(3) 1 calc R U P F -7
Cl1A Cl 1.058(3) 0.922(2) 0.7056(19) 0.277(6) Uani 0.129(3) 1 d D U P F -7
Cl2A Cl 1.039(3) 1.0619(17) 0.551(2) 0.279(12) Uani 0.129(3) 1 d D U P F -7
Cl3A Cl 0.9636(18) 0.8911(15) 0.581(2) 0.202(6) Uani 0.129(3) 1 d D U P F -7
C76B C 0.974(2) 0.7951(19) 0.8128(16) 0.281(6) Uani 0.217(3) 1 d D U P G 3
H76B H 1.021546 0.750762 0.841698 0.337 Uiso 0.217(3) 1 calc R U P G 3
Cl1B Cl 0.8998(16) 0.7248(13) 0.8017(16) 0.271(6) Uani 0.217(3) 1 d D U P G 3
Cl2B Cl 0.9363(18) 0.8544(17) 0.8830(14) 0.283(6) Uani 0.217(3) 1 d D U P G 3
Cl3B Cl 1.0363(15) 0.8495(17) 0.7237(14) 0.281(6) Uani 0.217(3) 1 d D U P G 3
C76C C 0.985(2) 0.8117(19) 0.8286(17) 0.280(5) Uani 0.176(3) 1 d D U P H 4
H76C H 1.035130 0.769674 0.855755 0.336 Uiso 0.176(3) 1 calc R U P H 4
Cl1C Cl 0.8929(19) 0.783(2) 0.9025(17) 0.276(6) Uani 0.176(3) 1 d D U P H 4
Cl2C Cl 1.023(2) 0.9136(16) 0.816(2) 0.286(6) Uani 0.176(3) 1 d D U P H 4
Cl3C Cl 0.986(2) 0.7788(19) 0.7414(16) 0.260(7) Uani 0.176(3) 1 d D U P H 4
C76D C 1.030(3) 0.899(3) 0.847(3) 0.281(5) Uani 0.083(3) 1 d D U P I 5
H76D H 1.047461 0.837172 0.882913 0.337 Uiso 0.083(3) 1 calc R U P I 5
Cl1D Cl 0.917(3) 0.894(4) 0.843(4) 0.281(6) Uani 0.083(3) 1 d D U P I 5
Cl2D Cl 1.055(4) 0.965(4) 0.904(4) 0.286(9) Uani 0.083(3) 1 d D U P I 5
Cl3D Cl 1.100(4) 0.901(4) 0.757(3) 0.278(7) Uani 0.083(3) 1 d D U P I 5
C76E C 0.9262(19) 1.001(2) 0.953(2) 0.289(9) Uani 0.159(3) 1 d D U P J -6
H76E H 0.935461 1.057582 0.906572 0.346 Uiso 0.159(3) 1 calc R U P J -6
Cl1E Cl 0.994(2) 0.923(2) 0.912(2) 0.285(7) Uani 0.159(3) 1 d D U P J -6
Cl2E Cl 0.8115(16) 0.9971(18) 0.960(2) 0.287(10) Uani 0.159(3) 1 d D U P J -6
Cl3E Cl 0.966(2) 1.027(2) 1.031(2) 0.294(13) Uani 0.159(3) 1 d D U P J -6
C76F C 0.923(3) 0.8196(19) 0.889(2) 0.280(6) Uani 0.151(3) 1 d D U P F 7
H76F H 0.979067 0.792942 0.916093 0.336 Uiso 0.151(3) 1 calc R U P F 7
Cl1F Cl 0.851(2) 0.7352(16) 0.932(2) 0.273(8) Uani 0.151(3) 1 d D U P F 7
Cl2F Cl 0.896(3) 0.9143(17) 0.921(2) 0.285(6) Uani 0.151(3) 1 d D U P F 7
Cl3F Cl 0.963(2) 0.834(2) 0.7871(18) 0.281(5) Uani 0.151(3) 1 d D U P F 7
C60 C 0.5466(11) 0.4682(9) 0.5146(10) 0.112(5) Uani 0.5 1 d D U P K -1
C61 C 0.4743(10) 0.4973(9) 0.4668(10) 0.110(5) Uani 0.5 1 d D U P K -1
C62 C 0.4075(10) 0.5624(8) 0.4856(10) 0.111(5) Uani 0.5 1 d D U P K -1
H62 H 0.357638 0.583074 0.453617 0.133 Uiso 0.5 1 calc R U P K -1
C63 C 0.4142(10) 0.5967(9) 0.5514(10) 0.121(4) Uani 0.5 1 d D U P K -1
H63 H 0.368371 0.640929 0.563773 0.145 Uiso 0.5 1 calc R U P K -1
C64 C 0.4855(10) 0.5684(9) 0.5990(10) 0.115(4) Uani 0.5 1 d D U P K -1
H64 H 0.489081 0.592733 0.643702 0.138 Uiso 0.5 1 calc R U P K -1
C65 C 0.5528(11) 0.5030(9) 0.5803(10) 0.115(5) Uani 0.5 1 d D U P K -1
H65 H 0.602583 0.482436 0.612461 0.139 Uiso 0.5 1 calc R U P K -1
C66 C 0.6199(13) 0.3978(12) 0.4959(12) 0.120(6) Uani 0.5 1 d D U P K -1
H66A H 0.593107 0.340501 0.506393 0.180 Uiso 0.5 1 calc R U P K -1
H66B H 0.668252 0.389488 0.531679 0.180 Uiso 0.5 1 calc R U P K -1
H66C H 0.646082 0.417619 0.437301 0.180 Uiso 0.5 1 calc R U P K -1
C67 C 0.4677(13) 0.4585(12) 0.3943(14) 0.132(7) Uani 0.5 1 d D U P K -1
H67A H 0.525617 0.463351 0.357369 0.199 Uiso 0.5 1 calc R U P K -1
H67B H 0.417932 0.492585 0.363014 0.199 Uiso 0.5 1 calc R U P K -1
H67C H 0.455254 0.394982 0.416414 0.199 Uiso 0.5 1 calc R U P K -1
C23A C 0.6744(11) 0.9684(16) 0.7281(11) 0.141(4) Uani 0.400(10) 1 d D U P B 2
H23A H 0.722247 1.009659 0.696621 0.169 Uiso 0.400(10) 1 calc R U P B 2
C24A C 0.6535(18) 0.9830(16) 0.8153(13) 0.163(6) Uani 0.400(10) 1 d D U P B 2
H24D H 0.603223 1.030519 0.815290 0.244 Uiso 0.400(10) 1 calc R U P B 2
H24E H 0.708100 1.001163 0.830032 0.244 Uiso 0.400(10) 1 calc R U P B 2
H24F H 0.635691 0.926809 0.856061 0.244 Uiso 0.400(10) 1 calc R U P B 2
C25A C 0.7161(17) 0.8727(14) 0.7317(16) 0.156(6) Uani 0.400(10) 1 d D U P B 2
H25D H 0.673716 0.829290 0.766523 0.234 Uiso 0.400(10) 1 calc R U P B 2
H25E H 0.774111 0.861753 0.755581 0.234 Uiso 0.400(10) 1 calc R U P B 2
H25F H 0.727329 0.865450 0.675283 0.234 Uiso 0.400(10) 1 calc R U P B 2
C41A C 0.2846(16) 0.8672(16) -0.0218(19) 0.139(4) Uani 0.322(10) 1 d D U P A 2
H41D H 0.278580 0.927633 -0.060940 0.208 Uiso 0.322(10) 1 calc R U P A 2
H41E H 0.299669 0.871879 0.031119 0.208 Uiso 0.322(10) 1 calc R U P A 2
H41F H 0.226772 0.839539 -0.012313 0.208 Uiso 0.322(10) 1 calc R U P A 2
C42A C 0.4526(12) 0.8360(17) -0.057(2) 0.135(5) Uani 0.322(10) 1 d D U P A 2
H42D H 0.499888 0.809009 -0.091789 0.202 Uiso 0.322(10) 1 calc R U P A 2
H42E H 0.467098 0.816762 0.000677 0.202 Uiso 0.322(10) 1 calc R U P A 2
H42F H 0.450596 0.901957 -0.077765 0.202 Uiso 0.322(10) 1 calc R U P A 2
C57A C 0.9125(15) 0.3723(17) 0.9872(13) 0.092(3) Uani 0.46(6) 1 d D U P C 2
H57A H 0.980264 0.356740 0.981827 0.111 Uiso 0.46(6) 1 calc R U P C 2
C58A C 0.895(3) 0.4735(16) 0.966(2) 0.088(5) Uani 0.46(6) 1 d D U P C 2
H58D H 0.919798 0.500387 0.908296 0.132 Uiso 0.46(6) 1 calc R U P C 2
H58E H 0.925326 0.495734 1.003235 0.132 Uiso 0.46(6) 1 calc R U P C 2
H58F H 0.829136 0.490313 0.973890 0.132 Uiso 0.46(6) 1 calc R U P C 2
C59A C 0.873(3) 0.327(2) 1.0756(9) 0.104(5) Uani 0.46(6) 1 d D U P C 2
H59D H 0.863981 0.263947 1.080271 0.155 Uiso 0.46(6) 1 calc R U P C 2
H59E H 0.814802 0.358748 1.089680 0.155 Uiso 0.46(6) 1 calc R U P C 2
H59F H 0.916307 0.327191 1.114128 0.155 Uiso 0.46(6) 1 calc R U P C 2

loop_
_atom_site_aniso_label
_atom_site_aniso_U_11
_atom_site_aniso_U_22
_atom_site_aniso_U_33
_atom_site_aniso_U_23
_atom_site_aniso_U_13
_atom_site_aniso_U_12
C1 0.066(4) 0.176(8) 0.089(5) -0.026(5) -0.010(4) -0.041(5)
C2 0.056(4) 0.122(6) 0.075(4) -0.026(4) -0.015(3) -0.023(4)
C3 0.066(4) 0.142(7) 0.061(4) -0.033(4) -0.016(3) -0.029(4)
C4 0.062(4) 0.114(5) 0.079(5) -0.031(4) -0.021(3) -0.019(4)
C5 0.061(4) 0.106(5) 0.065(4) -0.019(4) -0.015(3) -0.021(3)
C6 0.090(5) 0.163(7) 0.065(4) -0.037(5) -0.005(4) -0.025(5)
C7 0.079(5) 0.138(7) 0.100(5) -0.040(5) -0.023(4) -0.010(4)
C8 0.104(5) 0.124(6) 0.081(5) -0.013(4) -0.013(4) -0.060(5)
C9 0.064(4) 0.114(6) 0.078(4) -0.036(4) -0.012(3) -0.024(4)
C10 0.079(5) 0.131(7) 0.100(5) -0.050(5) -0.006(4) -0.025(4)
C11 0.090(5) 0.118(7) 0.116(6) -0.046(6) -0.023(5) -0.026(5)
C12 0.084(5) 0.112(6) 0.101(6) -0.035(5) -0.013(4) -0.028(4)
C13 0.081(5) 0.118(6) 0.085(5) -0.042(5) -0.016(4) -0.023(4)
C14 0.065(4) 0.118(6) 0.075(4) -0.036(4) -0.014(3) -0.019(4)
C15 0.109(6) 0.122(7) 0.103(6) -0.033(6) -0.020(5) -0.028(5)
C16 0.114(7) 0.133(9) 0.132(7) -0.053(7) -0.038(6) -0.001(6)
C17 0.109(7) 0.112(7) 0.107(6) -0.030(6) -0.019(5) -0.015(5)
C18 0.114(7) 0.102(7) 0.106(6) -0.036(6) -0.011(5) -0.014(5)
C19 0.107(7) 0.105(7) 0.131(7) -0.035(6) -0.009(6) -0.007(5)
C20 0.119(7) 0.114(7) 0.120(7) -0.029(5) -0.023(6) -0.008(6)
C21 0.143(8) 0.117(8) 0.116(7) -0.037(6) -0.026(6) -0.012(7)
C22 0.131(7) 0.089(6) 0.132(7) -0.043(6) -0.024(6) -0.010(5)
C26 0.062(4) 0.100(6) 0.067(5) -0.025(4) -0.018(3) -0.020(4)
C27 0.077(4) 0.093(5) 0.082(5) -0.019(4) -0.024(4) -0.015(4)
C28 0.074(4) 0.094(6) 0.061(4) -0.015(4) -0.019(3) -0.015(4)
C29 0.066(4) 0.102(6) 0.061(4) -0.018(4) -0.016(3) -0.024(4)
C30 0.063(4) 0.100(5) 0.075(5) -0.022(4) -0.021(3) -0.019(3)
C31 0.064(4) 0.113(6) 0.059(4) -0.017(4) -0.021(3) -0.031(4)
C32 0.082(4) 0.095(5) 0.058(4) -0.017(4) -0.021(3) -0.019(4)
C33 0.088(5) 0.081(5) 0.079(5) -0.013(5) -0.019(4) -0.013(4)
C34 0.079(4) 0.085(5) 0.074(5) -0.010(4) -0.023(4) -0.022(4)
C35 0.068(4) 0.115(6) 0.077(5) -0.029(5) -0.028(4) -0.020(4)
C36 0.062(4) 0.135(7) 0.072(5) -0.032(6) -0.017(3) -0.018(4)
C37 0.080(5) 0.137(8) 0.085(6) -0.050(5) -0.019(4) -0.013(5)
C38 0.080(5) 0.088(5) 0.093(6) -0.038(4) -0.013(4) -0.006(4)
C39 0.072(4) 0.114(7) 0.084(6) -0.010(5) -0.027(4) -0.030(4)
C40 0.121(5) 0.112(5) 0.141(6) -0.005(4) -0.030(4) -0.033(4)
C41 0.129(7) 0.129(7) 0.164(8) 0.006(7) -0.036(7) -0.026(6)
C42 0.139(7) 0.105(6) 0.142(7) -0.015(6) -0.025(6) -0.039(6)
C43 0.070(4) 0.099(4) 0.063(3) -0.015(3) -0.013(3) -0.028(3)
C44 0.063(4) 0.103(4) 0.070(3) -0.019(3) -0.021(3) -0.024(3)
C45 0.072(4) 0.090(4) 0.075(3) -0.018(3) -0.024(3) -0.025(3)
C46 0.081(4) 0.087(4) 0.082(4) -0.018(3) -0.024(3) -0.019(3)
C47 0.091(4) 0.095(4) 0.070(4) -0.013(3) -0.026(3) -0.030(3)
C48 0.077(4) 0.094(4) 0.063(3) -0.013(3) -0.018(3) -0.032(3)
C49 0.065(4) 0.091(4) 0.086(4) -0.027(3) -0.015(3) -0.023(3)
C50 0.064(3) 0.090(4) 0.083(4) -0.022(3) -0.009(3) -0.021(3)
C51 0.074(4) 0.084(4) 0.093(4) -0.014(3) -0.010(3) -0.026(3)
C52 0.060(3) 0.082(4) 0.101(4) -0.014(3) -0.010(3) -0.016(3)
C53 0.062(4) 0.096(4) 0.144(5) -0.034(4) -0.018(4) -0.012(3)
C54 0.082(4) 0.103(5) 0.155(6) -0.048(4) -0.010(4) -0.017(4)
C55 0.080(4) 0.094(4) 0.128(5) -0.038(4) -0.017(4) -0.016(4)
C56 0.061(4) 0.101(4) 0.104(4) -0.011(4) -0.021(3) -0.008(3)
N1 0.118(5) 0.119(5) 0.123(5) -0.033(4) -0.044(4) -0.016(4)
N2 0.124(5) 0.122(5) 0.159(5) -0.033(5) -0.059(4) -0.025(4)
N3 0.138(6) 0.122(6) 0.182(6) -0.027(5) -0.070(5) -0.023(4)
N4 0.113(5) 0.116(5) 0.118(5) -0.048(4) -0.025(4) -0.013(4)
N5 0.129(5) 0.117(5) 0.165(6) -0.043(5) -0.060(4) -0.014(4)
C23 0.146(6) 0.126(6) 0.174(7) -0.046(5) -0.062(6) -0.021(5)
C24 0.156(8) 0.123(7) 0.188(9) -0.033(7) -0.066(8) -0.029(7)
C25 0.138(8) 0.125(8) 0.177(9) -0.052(7) -0.054(8) 0.002(7)
N6 0.087(4) 0.091(4) 0.067(4) -0.018(3) -0.018(3) -0.013(3)
N7 0.131(5) 0.093(4) 0.087(4) -0.022(4) -0.002(3) -0.020(4)
N8 0.140(5) 0.103(5) 0.098(4) -0.024(4) -0.013(4) -0.020(4)
N9 0.072(3) 0.103(5) 0.062(4) -0.024(3) -0.014(3) -0.023(3)
N10 0.097(4) 0.096(4) 0.097(4) -0.002(4) -0.025(3) -0.038(3)
N11 0.066(3) 0.096(3) 0.078(3) -0.025(3) -0.020(3) -0.020(3)
N12 0.073(3) 0.119(4) 0.077(3) -0.030(3) -0.021(3) -0.018(3)
N13 0.068(3) 0.116(4) 0.087(3) -0.029(3) -0.018(3) -0.018(3)
N14 0.062(3) 0.084(3) 0.085(3) -0.012(3) -0.014(3) -0.020(2)
N15 0.056(3) 0.119(4) 0.089(3) -0.032(3) -0.015(3) -0.011(3)
C57 0.065(5) 0.133(6) 0.077(5) -0.037(5) -0.020(5) -0.025(5)
C58 0.077(9) 0.139(9) 0.082(10) -0.034(8) -0.039(9) -0.018(8)
C59 0.091(10) 0.147(11) 0.105(9) -0.026(9) -0.014(8) -0.039(10)
O3 0.124(4) 0.108(4) 0.170(6) -0.055(4) -0.029(4) -0.025(3)
O2 0.111(4) 0.155(5) 0.068(3) -0.006(3) -0.028(3) -0.041(3)
O1 0.073(3) 0.114(4) 0.139(4) -0.032(3) -0.028(3) -0.011(3)
O4 0.122(4) 0.141(5) 0.102(4) -0.010(3) -0.005(3) -0.016(3)
C68 0.144(6) 0.117(6) 0.191(7) -0.006(5) -0.017(6) -0.031(5)
C69 0.159(7) 0.116(6) 0.190(7) -0.014(5) -0.020(6) -0.019(6)
C70 0.152(6) 0.120(6) 0.180(7) -0.015(5) -0.024(6) -0.005(5)
C71 0.152(6) 0.121(6) 0.192(7) -0.015(5) -0.020(6) -0.014(5)
C72 0.158(7) 0.120(6) 0.188(7) -0.014(6) -0.012(6) -0.013(6)
C73 0.147(6) 0.112(6) 0.185(7) -0.018(5) -0.004(6) -0.017(5)
C74 0.166(9) 0.128(8) 0.214(11) -0.001(8) -0.040(9) -0.054(7)
C75 0.223(12) 0.144(10) 0.196(12) -0.019(9) -0.039(10) -0.042(9)
C76 0.120(8) 0.103(8) 0.241(10) -0.041(8) -0.065(8) -0.017(7)
Cl1 0.142(4) 0.145(4) 0.205(5) -0.073(3) -0.054(3) -0.008(3)
Cl2 0.098(2) 0.103(3) 0.221(4) -0.060(3) -0.049(3) 0.0000(19)
Cl3 0.100(3) 0.108(3) 0.264(5) -0.056(3) -0.063(3) 0.001(2)
C68A 0.150(7) 0.118(7) 0.189(7) -0.015(6) -0.012(6) -0.018(6)
C69A 0.153(6) 0.119(6) 0.189(7) -0.014(5) -0.016(6) -0.016(6)
C70A 0.154(7) 0.119(7) 0.187(8) -0.014(6) -0.019(7) -0.014(6)
C71A 0.155(8) 0.123(8) 0.188(8) -0.012(7) -0.018(7) -0.010(7)
C72A 0.157(8) 0.126(7) 0.193(8) -0.012(7) -0.013(7) -0.011(7)
C73A 0.153(7) 0.121(7) 0.190(7) -0.015(6) -0.013(7) -0.014(6)
C74A 0.158(11) 0.130(11) 0.200(12) 0.001(11) -0.020(11) -0.025(11)
C75A 0.155(11) 0.109(10) 0.185(11) -0.019(10) -0.028(10) -0.037(10)
C76A 0.226(11) 0.200(10) 0.297(11) -0.024(10) -0.063(10) 0.047(10)
Cl1A 0.261(10) 0.215(10) 0.304(10) -0.013(9) -0.066(9) 0.058(8)
Cl2A 0.23(2) 0.25(2) 0.31(2) -0.029(19) -0.080(19) 0.061(18)
Cl3A 0.157(10) 0.153(9) 0.276(11) -0.050(10) -0.021(10) 0.025(9)
C76B 0.268(10) 0.216(10) 0.307(10) -0.007(9) -0.073(9) 0.059(8)
Cl1B 0.263(11) 0.211(10) 0.299(11) -0.019(10) -0.088(10) 0.061(9)
Cl2B 0.271(11) 0.219(11) 0.304(11) -0.001(10) -0.074(10) 0.054(9)
Cl3B 0.267(11) 0.216(11) 0.303(11) -0.007(10) -0.061(10) 0.061(9)
C76C 0.267(10) 0.215(9) 0.306(10) -0.008(9) -0.073(9) 0.058(8)
Cl1C 0.263(11) 0.210(11) 0.307(11) -0.008(10) -0.082(10) 0.057(9)
Cl2C 0.272(11) 0.217(10) 0.312(11) -0.004(10) -0.067(10) 0.056(9)
Cl3C 0.263(12) 0.206(12) 0.285(12) -0.030(11) -0.090(10) 0.051(10)
C76D 0.267(10) 0.215(9) 0.306(10) -0.007(9) -0.070(9) 0.057(8)
Cl1D 0.270(11) 0.214(11) 0.307(11) -0.007(10) -0.071(10) 0.055(9)
Cl2D 0.273(14) 0.216(13) 0.312(14) -0.001(13) -0.063(14) 0.048(12)
Cl3D 0.265(13) 0.214(12) 0.301(13) -0.009(12) -0.065(11) 0.062(11)
C76E 0.279(14) 0.211(13) 0.310(15) 0.007(13) -0.044(14) 0.041(12)
Cl1E 0.275(12) 0.215(11) 0.310(12) -0.004(11) -0.069(11) 0.047(10)
Cl2E 0.265(16) 0.193(14) 0.311(17) 0.030(14) -0.003(15) 0.037(14)
Cl3E 0.30(2) 0.207(19) 0.30(2) 0.00(2) -0.02(2) 0.032(18)
C76F 0.267(10) 0.215(10) 0.306(10) -0.006(9) -0.074(9) 0.057(8)
Cl1F 0.256(13) 0.208(13) 0.304(13) 0.010(12) -0.105(12) 0.053(11)
Cl2F 0.273(11) 0.208(11) 0.312(11) 0.000(10) -0.054(10) 0.051(9)
Cl3F 0.267(10) 0.217(9) 0.307(10) -0.007(9) -0.073(9) 0.060(8)
C60 0.087(9) 0.102(10) 0.137(10) -0.004(8) -0.020(8) -0.038(9)
C61 0.077(9) 0.101(10) 0.143(10) -0.005(8) -0.020(7) -0.039(8)
C62 0.076(9) 0.103(10) 0.145(10) -0.011(8) -0.006(8) -0.038(8)
C63 0.090(9) 0.114(9) 0.147(10) -0.012(8) -0.007(8) -0.032(8)
C64 0.089(9) 0.109(9) 0.144(10) -0.018(8) -0.005(8) -0.048(8)
C65 0.090(9) 0.107(10) 0.138(10) -0.005(8) -0.006(8) -0.047(8)
C66 0.112(14) 0.115(13) 0.135(13) -0.029(12) -0.027(11) -0.023(11)
C67 0.088(12) 0.116(14) 0.175(16) -0.006(12) -0.023(12) -0.015(13)
C23A 0.144(7) 0.126(6) 0.172(8) -0.045(6) -0.063(7) -0.022(6)
C24A 0.174(11) 0.140(11) 0.186(12) -0.042(11) -0.051(11) -0.034(10)
C25A 0.157(11) 0.130(10) 0.188(11) -0.036(10) -0.059(10) -0.008(9)
C41A 0.135(7) 0.118(7) 0.148(8) -0.002(7) -0.025(7) -0.024(7)
C42A 0.131(9) 0.110(8) 0.153(9) -0.006(8) -0.029(8) -0.033(8)
C57A 0.068(5) 0.138(7) 0.078(6) -0.030(6) -0.021(5) -0.020(6)
C58A 0.063(9) 0.144(10) 0.067(10) -0.031(9) -0.028(9) -0.015(9)
C59A 0.087(10) 0.151(11) 0.088(8) -0.037(8) -0.025(8) -0.039(10)

loop_
_atom_type_symbol
_atom_type_description
_atom_type_scat_dispersion_real
_atom_type_scat_dispersion_imag
_atom_type_scat_source
C C 0.0181 0.0091 'International Tables Vol C Tables 4.2.6.8 and 6.1.1.4'
H H 0.0000 0.0000 'International Tables Vol C Tables 4.2.6.8 and 6.1.1.4'
Cl Cl 0.3639 0.7018 'International Tables Vol C Tables 4.2.6.8 and 6.1.1.4'
N N 0.0311 0.0180 'International Tables Vol C Tables 4.2.6.8 and 6.1.1.4'
O O 0.0492 0.0322 'International Tables Vol C Tables 4.2.6.8 and 6.1.1.4'

loop_
_geom_angle_atom_site_label_1
_geom_angle_atom_site_label_2
_geom_angle_atom_site_label_3
_geom_angle
_geom_angle_site_symmetry_1
_geom_angle_site_symmetry_3
_geom_angle_publ_flag
H1A C1 H1B 109.5 . . ?
H1A C1 H1C 109.5 . . ?
H1B C1 H1C 109.5 . . ?
C2 C1 H1A 109.5 . . ?
C2 C1 H1B 109.5 . . ?
C2 C1 H1C 109.5 . . ?
C1 C2 C3 112.0(5) . . ?
C1 C2 C4 111.6(6) . . ?
C1 C2 C5 112.1(6) . . ?
C3 C2 C4 106.9(5) . . ?
C5 C2 C3 107.2(5) . . ?
C5 C2 C4 106.6(5) . . ?
C6 C3 C2 115.9(5) . . ?
C9 C3 C2 104.2(5) . . ?
C9 C3 C6 112.9(6) . . ?
C9 C3 C43 110.1(5) . . ?
C43 C3 C2 104.2(5) . . ?
C43 C3 C6 109.1(6) . . ?
C7 C4 C2 117.4(5) . . ?
C14 C4 C2 103.5(5) . . ?
C14 C4 C7 109.6(6) . . ?
C26 C4 C2 104.6(6) . . ?
C26 C4 C7 109.3(5) . . ?
C26 C4 C14 112.3(5) . . ?
C8 C5 C2 117.1(5) . . ?
C8 C5 C31 110.2(5) . . ?
C31 C5 C2 104.2(6) . . ?
C48 C5 C2 104.3(5) . . ?
C48 C5 C8 111.4(6) . . ?
C48 C5 C31 109.1(5) . . ?
C3 C6 H6A 109.5 . . ?
C3 C6 H6B 109.5 . . ?
C3 C6 H6C 109.5 . . ?
H6A C6 H6B 109.5 . . ?
H6A C6 H6C 109.5 . . ?
H6B C6 H6C 109.5 . . ?
C4 C7 H7A 109.5 . . ?
C4 C7 H7B 109.5 . . ?
C4 C7 H7C 109.5 . . ?
H7A C7 H7B 109.5 . . ?
H7A C7 H7C 109.5 . . ?
H7B C7 H7C 109.5 . . ?
C5 C8 H8A 109.5 . . ?
C5 C8 H8B 109.5 . . ?
C5 C8 H8C 109.5 . . ?
H8A C8 H8B 109.5 . . ?
H8A C8 H8C 109.5 . . ?
H8B C8 H8C 109.5 . . ?
C10 C9 C3 126.0(7) . . ?
C14 C9 C3 113.1(6) . . ?
C14 C9 C10 120.9(7) . . ?
C9 C10 H10 120.9 . . ?
C11 C10 C9 118.2(7) . . ?
C11 C10 H10 120.9 . . ?
C10 C11 H11 119.5 . . ?
C10 C11 C12 121.1(7) . . ?
C12 C11 H11 119.5 . . ?
C13 C12 C11 120.6(8) . . ?
N1 C12 C11 117.3(7) . . ?
N1 C12 C13 122.1(8) . . ?
C12 C13 H13 120.3 . . ?
C14 C13 C12 119.5(7) . . ?
C14 C13 H13 120.3 . . ?
C9 C14 C4 112.1(6) . . ?
C13 C14 C4 128.3(6) . . ?
C13 C14 C9 119.7(6) . . ?
C16 C15 H15 126.7 . . ?
C16 C15 N1 106.6(8) . . ?
N1 C15 H15 126.7 . . ?
C15 C16 C17 132.2(9) . . ?
C15 C16 N3 106.8(8) . . ?
N3 C16 C17 121.0(10) . . ?
C21 C17 C16 123.3(9) . . ?
N4 C17 C16 114.1(9) . . ?
N4 C17 C21 122.5(8) . . ?
C19 C18 C22 119.5(9) . . ?
N4 C18 C19 123.6(9) . . ?
N4 C18 C22 116.9(9) . . ?
C18 C19 H19 120.7 . . ?
C20 C19 C18 118.6(9) . . ?
C20 C19 H19 120.7 . . ?
C19 C20 H20 119.9 . . ?
C21 C20 C19 120.2(9) . . ?
C21 C20 H20 119.9 . . ?
C17 C21 H21 120.5 . . ?
C20 C21 C17 118.9(9) . . ?
C20 C21 H21 120.5 . . ?
N5 C22 C18 115.9(8) . . ?
O3 C22 C18 121.2(9) . . ?
O3 C22 N5 122.9(9) . . ?
C27 C26 C4 128.8(7) . . ?
C27 C26 C31 118.8(6) . . ?
C31 C26 C4 112.3(6) . . ?
C26 C27 H27 119.8 . . ?
C26 C27 C28 120.5(7) . . ?
C28 C27 H27 119.8 . . ?
C27 C28 H28 120.4 . . ?
C29 C28 C27 119.3(6) . . ?
C29 C28 H28 120.4 . . ?
C28 C29 N6 119.7(6) . . ?
C30 C29 C28 121.4(6) . . ?
C30 C29 N6 118.9(7) . . ?
C29 C30 H30 121.1 . . ?
C31 C30 C29 117.8(7) . . ?
C31 C30 H30 121.1 . . ?
C26 C31 C5 112.2(6) . . ?
C30 C31 C5 125.6(7) . . ?
C30 C31 C26 122.2(6) . . ?
C33 C32 H32 127.3 . . ?
N6 C32 H32 127.3 . . ?
N6 C32 C33 105.4(6) . . ?
C32 C33 C34 129.9(7) . . ?
C32 C33 N8 108.4(7) . . ?
N8 C33 C34 121.7(7) . . ?
C38 C34 C33 124.1(7) . . ?
N9 C34 C33 112.7(7) . . ?
N9 C34 C38 123.1(6) . . ?
C36 C35 C39 120.8(8) . . ?
N9 C35 C36 123.0(7) . . ?
N9 C35 C39 116.2(7) . . ?
C35 C36 H36 120.3 . . ?
C37 C36 C35 119.3(7) . . ?
C37 C36 H36 120.3 . . ?
C36 C37 H37 120.8 . . ?
C36 C37 C38 118.4(7) . . ?
C38 C37 H37 120.8 . . ?
C34 C38 H38 120.2 . . ?
C37 C38 C34 119.6(7) . . ?
C37 C38 H38 120.2 . . ?
N10 C39 C35 118.7(7) . . ?
O2 C39 C35 118.6(8) . . ?
O2 C39 N10 122.6(8) . . ?
C41 C40 H40 107.0 . . ?
C42 C40 H40 107.0 . . ?
C42 C40 C41 112.4(11) . . ?
C42 C40 N10 113.9(8) . . ?
N10 C40 H40 107.0 . . ?
N10 C40 H40A 106.9 . . ?
N10 C40 C41 109.0(8) . . ?
N10 C40 C41A 116.5(12) . . ?
N10 C40 C42A 109.4(12) . . ?
C41A C40 H40A 106.9 . . ?
C42A C40 H40A 106.9 . . ?
C42A C40 C41A 109.7(13) . . ?
C40 C41 H41A 109.5 . . ?
C40 C41 H41B 109.5 . . ?
C40 C41 H41C 109.5 . . ?
H41A C41 H41B 109.5 . . ?
H41A C41 H41C 109.5 . . ?
H41B C41 H41C 109.5 . . ?
C40 C42 H42A 109.5 . . ?
C40 C42 H42B 109.5 . . ?
C40 C42 H42C 109.5 . . ?
H42A C42 H42B 109.5 . . ?
H42A C42 H42C 109.5 . . ?
H42B C42 H42C 109.5 . . ?
C44 C43 C3 127.9(6) . . ?
C44 C43 C48 121.0(7) . . ?
C48 C43 C3 111.1(5) . . ?
C43 C44 H44 120.4 . . ?
C45 C44 C43 119.2(6) . . ?
C45 C44 H44 120.4 . . ?
C44 C45 C46 121.6(6) . . ?
C44 C45 N11 119.7(6) . . ?
C46 C45 N11 118.7(7) . . ?
C45 C46 H46 120.5 . . ?
C45 C46 C47 119.0(7) . . ?
C47 C46 H46 120.5 . . ?
C46 C47 H47 119.8 . . ?
C48 C47 C46 120.3(6) . . ?
C48 C47 H47 119.8 . . ?
C43 C48 C5 113.1(6) . . ?
C47 C48 C5 128.1(6) . . ?
C47 C48 C43 118.8(6) . . ?
C50 C49 H49 126.6 . . ?
N11 C49 H49 126.6 . . ?
N11 C49 C50 106.9(6) . . ?
C49 C50 C51 131.2(7) . . ?
N13 C50 C49 107.1(6) . . ?
N13 C50 C51 121.7(6) . . ?
C55 C51 C50 122.1(6) . . ?
N14 C51 C50 116.6(6) . . ?
N14 C51 C55 121.2(6) . . ?
C53 C52 C56 120.0(6) . . ?
N14 C52 C53 124.3(6) . . ?
N14 C52 C56 115.7(7) . . ?
C52 C53 H53 121.4 . . ?
C54 C53 C52 117.2(7) . . ?
C54 C53 H53 121.4 . . ?
C53 C54 H54 120.1 . . ?
C55 C54 C53 119.8(8) . . ?
C55 C54 H54 120.1 . . ?
C51 C55 H55 120.3 . . ?
C54 C55 C51 119.4(7) . . ?
C54 C55 H55 120.3 . . ?
N15 C56 C52 116.9(6) . . ?
O1 C56 C52 117.2(8) . . ?
O1 C56 N15 125.7(7) . . ?
C15 N1 C12 131.1(8) . . ?
N2 N1 C12 120.1(7) . . ?
N2 N1 C15 108.8(8) . . ?
N3 N2 N1 108.9(7) . . ?
N2 N3 C16 109.0(8) . . ?
C17 N4 C18 116.1(8) . . ?
C22 N5 H5A 118.7 . . ?
C22 N5 H5B 120.1 . . ?
C22 N5 C23 122.6(10) . . ?
C22 N5 C23A 119.9(11) . . ?
C23 N5 H5A 118.7 . . ?
C23A N5 H5B 120.1 . . ?
N5 C23 H23 106.8 . . ?
N5 C23 C24 113.7(13) . . ?
N5 C23 C25 111.2(11) . . ?
C24 C23 H23 106.8 . . ?
C25 C23 H23 106.8 . . ?
C25 C23 C24 111.1(12) . . ?
C23 C24 H24A 109.5 . . ?
C23 C24 H24B 109.5 . . ?
C23 C24 H24C 109.5 . . ?
H24A C24 H24B 109.5 . . ?
H24A C24 H24C 109.5 . . ?
H24B C24 H24C 109.5 . . ?
C23 C25 H25A 109.5 . . ?
C23 C25 H25B 109.5 . . ?
C23 C25 H25C 109.5 . . ?
H25A C25 H25B 109.5 . . ?
H25A C25 H25C 109.5 . . ?
H25B C25 H25C 109.5 . . ?
C32 N6 C29 129.3(6) . . ?
C32 N6 N7 111.8(6) . . ?
N7 N6 C29 118.8(6) . . ?
N8 N7 N6 105.2(6) . . ?
N7 N8 C33 109.2(7) . . ?
C34 N9 C35 116.5(6) . . ?
C39 N10 C40 125.9(7) . . ?
C39 N10 H10A 117.1 . . ?
C40 N10 H10A 117.1 . . ?
C49 N11 C45 130.8(6) . . ?
C49 N11 N12 109.0(5) . . ?
N12 N11 C45 120.1(6) . . ?
N13 N12 N11 107.1(5) . . ?
N12 N13 C50 109.9(5) . . ?
C52 N14 C51 118.1(6) . . ?
C56 N15 H15A 117.7 . . ?
C56 N15 H15B 119.0 . . ?
C56 N15 C57 124.7(9) . . ?
C56 N15 C57A 122.0(11) . . ?
C57 N15 H15A 117.7 . . ?
C57A N15 H15B 119.0 . . ?
N15 C57 H57 107.8 . . ?
N15 C57 C58 110.3(8) . . ?
N15 C57 C59 110.7(8) . . ?
C58 C57 H57 107.8 . . ?
C58 C57 C59 112.3(9) . . ?
C59 C57 H57 107.8 . . ?
C57 C58 H58A 109.5 . . ?
C57 C58 H58B 109.5 . . ?
C57 C58 H58C 109.5 . . ?
H58A C58 H58B 109.5 . . ?
H58A C58 H58C 109.5 . . ?
H58B C58 H58C 109.5 . . ?
C57 C59 H59A 109.5 . . ?
C57 C59 H59B 109.5 . . ?
C57 C59 H59C 109.5 . . ?
H59A C59 H59B 109.5 . . ?
H59A C59 H59C 109.5 . . ?
H59B C59 H59C 109.5 . . ?
H4A O4 H4B 104.5 . . ?
C69 C68 C74 122.2(9) . . ?
C73 C68 C69 116.5(9) . . ?
C73 C68 C74 121.3(9) . . ?
C68 C69 C75 118.7(8) . . ?
C70 C69 C68 121.0(9) . . ?
C70 C69 C75 120.3(9) . . ?
C69 C70 H70 120.0 . . ?
C71 C70 C69 120.1(9) . . ?
C71 C70 H70 120.0 . . ?
C70 C71 H71 120.3 . . ?
C70 C71 C72 119.4(9) . . ?
C72 C71 H71 120.3 . . ?
C71 C72 H72 119.7 . . ?
C73 C72 C71 120.5(9) . . ?
C73 C72 H72 119.7 . . ?
C68 C73 H73 118.7 . . ?
C72 C73 C68 122.6(9) . . ?
C72 C73 H73 118.7 . . ?
C68 C74 H74A 109.5 . . ?
C68 C74 H74B 109.5 . . ?
C68 C74 H74C 109.5 . . ?
H74A C74 H74B 109.5 . . ?
H74A C74 H74C 109.5 . . ?
H74B C74 H74C 109.5 . . ?
C69 C75 H75A 109.5 . . ?
C69 C75 H75B 109.5 . . ?
C69 C75 H75C 109.5 . . ?
H75A C75 H75B 109.5 . . ?
H75A C75 H75C 109.5 . . ?
H75B C75 H75C 109.5 . . ?
Cl1 C76 H76 103.1 . . ?
Cl2 C76 H76 103.1 . . ?
Cl2 C76 Cl1 115.2(7) . . ?
Cl3 C76 H76 103.1 . . ?
Cl3 C76 Cl1 113.8(7) . . ?
Cl3 C76 Cl2 116.0(7) . . ?
C69A C68A C74A 121.2(12) . . ?
C73A C68A C69A 116.6(11) . . ?
C73A C68A C74A 122.2(13) . . ?
C68A C69A C75A 117.8(11) . . ?
C70A C69A C68A 121.0(11) . . ?
C70A C69A C75A 121.3(12) . . ?
C69A C70A H70A 120.0 . . ?
C71A C70A C69A 120.0(11) . . ?
C71A C70A H70A 120.0 . . ?
C70A C71A H71A 120.2 . . ?
C70A C71A C72A 119.6(12) . . ?
C72A C71A H71A 120.2 . . ?
C71A C72A H72A 119.8 . . ?
C73A C72A C71A 120.4(12) . . ?
C73A C72A H72A 119.8 . . ?
C68A C73A H73A 118.8 . . ?
C72A C73A C68A 122.4(12) . . ?
C72A C73A H73A 118.8 . . ?
C68A C74A H74D 109.5 . . ?
C68A C74A H74E 109.5 . . ?
C68A C74A H74F 109.5 . . ?
H74D C74A H74E 109.5 . . ?
H74D C74A H74F 109.5 . . ?
H74E C74A H74F 109.5 . . ?
C69A C75A H75D 109.5 . . ?
C69A C75A H75E 109.5 . . ?
C69A C75A H75F 109.5 . . ?
H75D C75A H75E 109.5 . . ?
H75D C75A H75F 109.5 . . ?
H75E C75A H75F 109.5 . . ?
Cl1A C76A H76A 101.0 . . ?
Cl2A C76A H76A 101.0 . . ?
Cl2A C76A Cl1A 116.4(12) . . ?
Cl3A C76A H76A 101.0 . . ?
Cl3A C76A Cl1A 115.6(12) . . ?
Cl3A C76A Cl2A 117.2(12) . . ?
C76A Cl1A Cl3F 113.4(19) . . ?
Cl1B C76B H76B 101.4 . . ?
Cl2B C76B H76B 101.4 . . ?
Cl2B C76B Cl1B 116.4(11) . . ?
Cl3B C76B H76B 101.4 . . ?
Cl3B C76B Cl1B 115.5(12) . . ?
Cl3B C76B Cl2B 116.6(12) . . ?
Cl1C C76C H76C 101.3 . . ?
Cl2C C76C H76C 101.3 . . ?
Cl2C C76C Cl1C 116.5(12) . . ?
Cl3C C76C H76C 101.3 . . ?
Cl3C C76C Cl1C 115.2(12) . . ?
Cl3C C76C Cl2C 117.0(12) . . ?
Cl1D C76D H76D 101.6 . . ?
Cl2D C76D H76D 101.6 . . ?
Cl2D C76D Cl1D 116.0(12) . . ?
Cl3D C76D H76D 101.6 . . ?
Cl3D C76D Cl1D 115.2(12) . . ?
Cl3D C76D Cl2D 116.8(12) . . ?
Cl1E C76E H76E 100.9 . . ?
Cl2E C76E H76E 100.9 . . ?
Cl2E C76E Cl1E 116.5(12) . . ?
Cl3E C76E H76E 100.9 . . ?
Cl3E C76E Cl1E 115.8(12) . . ?
Cl3E C76E Cl2E 117.3(12) . . ?
Cl1F C76F H76F 101.2 . . ?
Cl2F C76F H76F 101.2 . . ?
Cl2F C76F Cl1F 116.2(12) . . ?
Cl3F C76F H76F 101.2 . . ?
Cl3F C76F Cl1F 115.6(12) . . ?
Cl3F C76F Cl2F 117.1(12) . . ?
C76F Cl3F Cl1A 131(2) . . ?
C61 C60 C66 120.3(10) . . ?
C65 C60 C61 120.9(9) . . ?
C65 C60 C66 118.8(9) . . ?
C60 C61 C62 119.0(9) . . ?
C60 C61 C67 120.7(10) . . ?
C62 C61 C67 120.2(9) . . ?
C61 C62 H62 120.2 . . ?
C63 C62 C61 119.6(9) . . ?
C63 C62 H62 120.2 . . ?
C62 C63 H63 119.1 . . ?
C64 C63 C62 121.8(9) . . ?
C64 C63 H63 119.1 . . ?
C63 C64 H64 120.7 . . ?
C63 C64 C65 118.7(9) . . ?
C65 C64 H64 120.7 . . ?
C60 C65 C64 119.9(9) . . ?
C60 C65 H65 120.1 . . ?
C64 C65 H65 120.1 . . ?
C60 C66 H66A 109.5 . . ?
C60 C66 H66B 109.5 . . ?
C60 C66 H66C 109.5 . . ?
H66A C66 H66B 109.5 . . ?
H66A C66 H66C 109.5 . . ?
H66B C66 H66C 109.5 . . ?
C61 C67 H67A 109.5 . . ?
C61 C67 H67B 109.5 . . ?
C61 C67 H67C 109.5 . . ?
H67A C67 H67B 109.5 . . ?
H67A C67 H67C 109.5 . . ?
H67B C67 H67C 109.5 . . ?
N5 C23A H23A 106.5 . . ?
N5 C23A C24A 114.0(13) . . ?
N5 C23A C25A 110.9(14) . . ?
C24A C23A H23A 106.5 . . ?
C25A C23A H23A 106.5 . . ?
C25A C23A C24A 111.8(13) . . ?
C23A C24A H24D 109.5 . . ?
C23A C24A H24E 109.5 . . ?
C23A C24A H24F 109.5 . . ?
H24D C24A H24E 109.5 . . ?
H24D C24A H24F 109.5 . . ?
H24E C24A H24F 109.5 . . ?
C23A C25A H25D 109.5 . . ?
C23A C25A H25E 109.5 . . ?
C23A C25A H25F 109.5 . . ?
H25D C25A H25E 109.5 . . ?
H25D C25A H25F 109.5 . . ?
H25E C25A H25F 109.5 . . ?
C40 C41A H41D 109.5 . . ?
C40 C41A H41E 109.5 . . ?
C40 C41A H41F 109.5 . . ?
H41D C41A H41E 109.5 . . ?
H41D C41A H41F 109.5 . . ?
H41E C41A H41F 109.5 . . ?
C40 C42A H42D 109.5 . . ?
C40 C42A H42E 109.5 . . ?
C40 C42A H42F 109.5 . . ?
H42D C42A H42E 109.5 . . ?
H42D C42A H42F 109.5 . . ?
H42E C42A H42F 109.5 . . ?
N15 C57A H57A 108.0 . . ?
N15 C57A C58A 110.0(9) . . ?
N15 C57A C59A 110.6(9) . . ?
C58A C57A H57A 108.0 . . ?
C58A C57A C59A 112.1(10) . . ?
C59A C57A H57A 108.0 . . ?
C57A C58A H58D 109.5 . . ?
C57A C58A H58E 109.5 . . ?
C57A C58A H58F 109.5 . . ?
H58D C58A H58E 109.5 . . ?
H58D C58A H58F 109.5 . . ?
H58E C58A H58F 109.5 . . ?
C57A C59A H59D 109.5 . . ?
C57A C59A H59E 109.5 . . ?
C57A C59A H59F 109.5 . . ?
H59D C59A H59E 109.5 . . ?
H59D C59A H59F 109.5 . . ?
H59E C59A H59F 109.5 . . ?

loop_
_geom_bond_atom_site_label_1
_geom_bond_atom_site_label_2
_geom_bond_distance
_geom_bond_site_symmetry_2
_geom_bond_publ_flag
C1 H1A 0.9800 . ?
C1 H1B 0.9800 . ?
C1 H1C 0.9800 . ?
C1 C2 1.557(9) . ?
C2 C3 1.579(8) . ?
C2 C4 1.599(9) . ?
C2 C5 1.574(9) . ?
C3 C6 1.541(9) . ?
C3 C9 1.498(9) . ?
C3 C43 1.536(9) . ?
C4 C7 1.541(9) . ?
C4 C14 1.518(9) . ?
C4 C26 1.509(9) . ?
C5 C8 1.531(9) . ?
C5 C31 1.537(9) . ?
C5 C48 1.510(9) . ?
C6 H6A 0.9800 . ?
C6 H6B 0.9800 . ?
C6 H6C 0.9800 . ?
C7 H7A 0.9800 . ?
C7 H7B 0.9800 . ?
C7 H7C 0.9800 . ?
C8 H8A 0.9800 . ?
C8 H8B 0.9800 . ?
C8 H8C 0.9800 . ?
C9 C10 1.419(9) . ?
C9 C14 1.393(9) . ?
C10 H10 0.9500 . ?
C10 C11 1.356(10) . ?
C11 H11 0.9500 . ?
C11 C12 1.395(10) . ?
C12 C13 1.390(9) . ?
C12 N1 1.382(10) . ?
C13 H13 0.9500 . ?
C13 C14 1.374(9) . ?
C15 H15 0.9500 . ?
C15 C16 1.358(11) . ?
C15 N1 1.368(9) . ?
C16 C17 1.443(12) . ?
C16 N3 1.378(10) . ?
C17 C21 1.394(12) . ?
C17 N4 1.353(10) . ?
C18 C19 1.370(11) . ?
C18 C22 1.494(12) . ?
C18 N4 1.358(10) . ?
C19 H19 0.9500 . ?
C19 C20 1.366(11) . ?
C20 H20 0.9500 . ?
C20 C21 1.352(11) . ?
C21 H21 0.9500 . ?
C22 N5 1.342(10) . ?
C22 O3 1.213(9) . ?
C26 C27 1.382(9) . ?
C26 C31 1.390(9) . ?
C27 H27 0.9500 . ?
C27 C28 1.393(9) . ?
C28 H28 0.9500 . ?
C28 C29 1.390(9) . ?
C29 C30 1.388(8) . ?
C29 N6 1.441(8) . ?
C30 H30 0.9500 . ?
C30 C31 1.385(9) . ?
C32 H32 0.9500 . ?
C32 C33 1.345(9) . ?
C32 N6 1.343(8) . ?
C33 C34 1.482(10) . ?
C33 N8 1.362(9) . ?
C34 C38 1.381(9) . ?
C34 N9 1.334(8) . ?
C35 C36 1.379(10) . ?
C35 C39 1.468(10) . ?
C35 N9 1.360(8) . ?
C36 H36 0.9500 . ?
C36 C37 1.368(10) . ?
C37 H37 0.9500 . ?
C37 C38 1.373(9) . ?
C38 H38 0.9500 . ?
C39 N10 1.316(9) . ?
C39 O2 1.273(8) . ?
C40 H40 1.0000 . ?
C40 H40A 1.0000 . ?
C40 C41 1.573(13) . ?
C40 C42 1.442(12) . ?
C40 N10 1.452(10) . ?
C40 C41A 1.585(15) . ?
C40 C42A 1.460(15) . ?
C41 H41A 0.9800 . ?
C41 H41B 0.9800 . ?
C41 H41C 0.9800 . ?
C42 H42A 0.9800 . ?
C42 H42B 0.9800 . ?
C42 H42C 0.9800 . ?
C43 C44 1.379(8) . ?
C43 C48 1.394(8) . ?
C44 H44 0.9500 . ?
C44 C45 1.364(9) . ?
C45 C46 1.381(8) . ?
C45 N11 1.424(8) . ?
C46 H46 0.9500 . ?
C46 C47 1.393(8) . ?
C47 H47 0.9500 . ?
C47 C48 1.385(9) . ?
C49 H49 0.9500 . ?
C49 C50 1.371(8) . ?
C49 N11 1.333(8) . ?
C50 C51 1.439(9) . ?
C50 N13 1.344(8) . ?
C51 C55 1.421(10) . ?
C51 N14 1.358(8) . ?
C52 C53 1.405(9) . ?
C52 C56 1.534(10) . ?
C52 N14 1.327(8) . ?
C53 H53 0.9500 . ?
C53 C54 1.399(10) . ?
C54 H54 0.9500 . ?
C54 C55 1.365(10) . ?
C55 H55 0.9500 . ?
C56 N15 1.304(9) . ?
C56 O1 1.249(8) . ?
N1 N2 1.332(9) . ?
N2 N3 1.308(9) . ?
N5 H5A 0.8800 . ?
N5 H5B 0.8800 . ?
N5 C23 1.489(12) . ?
N5 C23A 1.489(13) . ?
C23 H23 1.0000 . ?
C23 C24 1.54(2) . ?
C23 C25 1.528(18) . ?
C24 H24A 0.9800 . ?
C24 H24B 0.9800 . ?
C24 H24C 0.9800 . ?
C25 H25A 0.9800 . ?
C25 H25B 0.9800 . ?
C25 H25C 0.9800 . ?
N6 N7 1.345(7) . ?
N7 N8 1.340(8) . ?
N10 H10A 0.8800 . ?
N11 N12 1.363(7) . ?
N12 N13 1.314(7) . ?
N15 H15A 0.8800 . ?
N15 H15B 0.8800 . ?
N15 C57 1.475(9) . ?
N15 C57A 1.472(10) . ?
C57 H57 1.0000 . ?
C57 C58 1.503(12) . ?
C57 C59 1.513(12) . ?
C58 H58A 0.9800 . ?
C58 H58B 0.9800 . ?
C58 H58C 0.9800 . ?
C59 H59A 0.9800 . ?
C59 H59B 0.9800 . ?
C59 H59C 0.9800 . ?
O4 H4A 0.8701 . ?
O4 H4B 0.8702 . ?
C68 C69 1.398(11) . ?
C68 C73 1.396(12) . ?
C68 C74 1.432(16) . ?
C69 C70 1.388(11) . ?
C69 C75 1.610(17) . ?
C70 H70 0.9500 . ?
C70 C71 1.361(11) . ?
C71 H71 0.9500 . ?
C71 C72 1.392(11) . ?
C72 H72 0.9500 . ?
C72 C73 1.330(11) . ?
C73 H73 0.9500 . ?
C74 H74A 0.9800 . ?
C74 H74B 0.9800 . ?
C74 H74C 0.9800 . ?
C75 H75A 0.9800 . ?
C75 H75B 0.9800 . ?
C75 H75C 0.9800 . ?
C76 H76 1.0000 . ?
C76 Cl1 1.721(11) . ?
C76 Cl2 1.707(10) . ?
C76 Cl3 1.703(11) . ?
C68A C69A 1.403(14) . ?
C68A C73A 1.391(14) . ?
C68A C74A 1.433(17) . ?
C69A C70A 1.384(13) . ?
C69A C75A 1.612(19) . ?
C70A H70A 0.9500 . ?
C70A C71A 1.358(13) . ?
C71A H71A 0.9500 . ?
C71A C72A 1.395(14) . ?
C72A H72A 0.9500 . ?
C72A C73A 1.335(14) . ?
C73A H73A 0.9500 . ?
C74A H74D 0.9800 . ?
C74A H74E 0.9800 . ?
C74A H74F 0.9800 . ?
C75A H75D 0.9800 . ?
C75A H75E 0.9800 . ?
C75A H75F 0.9800 . ?
C76A H76A 1.0000 . ?
C76A Cl1A 1.713(15) . ?
C76A Cl2A 1.697(14) . ?
C76A Cl3A 1.694(14) . ?
Cl1A Cl3F 2.13(5) . ?
C76B H76B 1.0000 . ?
C76B Cl1B 1.709(15) . ?
C76B Cl2B 1.698(14) . ?
C76B Cl3B 1.694(14) . ?
C76C H76C 1.0000 . ?
C76C Cl1C 1.711(15) . ?
C76C Cl2C 1.697(14) . ?
C76C Cl3C 1.696(14) . ?
C76D H76D 1.0000 . ?
C76D Cl1D 1.714(15) . ?
C76D Cl2D 1.699(14) . ?
C76D Cl3D 1.697(14) . ?
C76E H76E 1.0000 . ?
C76E Cl1E 1.710(15) . ?
C76E Cl2E 1.695(14) . ?
C76E Cl3E 1.693(14) . ?
C76F H76F 1.0000 . ?
C76F Cl1F 1.712(15) . ?
C76F Cl2F 1.700(14) . ?
C76F Cl3F 1.694(14) . ?
C60 C61 1.391(14) . ?
C60 C65 1.391(15) . ?
C60 C66 1.51(2) . ?
C61 C62 1.395(14) . ?
C61 C67 1.54(2) . ?
C62 H62 0.9500 . ?
C62 C63 1.389(15) . ?
C63 H63 0.9500 . ?
C63 C64 1.377(14) . ?
C64 H64 0.9500 . ?
C64 C65 1.402(15) . ?
C65 H65 0.9500 . ?
C66 H66A 0.9800 . ?
C66 H66B 0.9800 . ?
C66 H66C 0.9800 . ?
C67 H67A 0.9800 . ?
C67 H67B 0.9800 . ?
C67 H67C 0.9800 . ?
C23A H23A 1.0000 . ?
C23A C24A 1.54(2) . ?
C23A C25A 1.53(2) . ?
C24A H24D 0.9800 . ?
C24A H24E 0.9800 . ?
C24A H24F 0.9800 . ?
C25A H25D 0.9800 . ?
C25A H25E 0.9800 . ?
C25A H25F 0.9800 . ?
C41A H41D 0.9800 . ?
C41A H41E 0.9800 . ?
C41A H41F 0.9800 . ?
C42A H42D 0.9800 . ?
C42A H42E 0.9800 . ?
C42A H42F 0.9800 . ?
C57A H57A 1.0000 . ?
C57A C58A 1.506(13) . ?
C57A C59A 1.516(13) . ?
C58A H58D 0.9800 . ?
C58A H58E 0.9800 . ?
C58A H58F 0.9800 . ?
C59A H59D 0.9800 . ?
C59A H59E 0.9800 . ?
C59A H59F 0.9800 . ?

loop_
_geom_hbond_atom_site_label_D
_geom_hbond_atom_site_label_H
_geom_hbond_atom_site_label_A
_geom_hbond_distance_DH
_geom_hbond_distance_HA
_geom_hbond_distance_DA
_geom_hbond_angle_DHA
_geom_hbond_site_symmetry_A
_geom_hbond_publ_flag
C11 H11 O2 0.95 2.49 3.199(9) 131.4 1_556 yes
C15 H15 O4 0.95 2.44 3.392(11) 176.9 . yes
C21 H21 Cl2 0.95 2.69 3.480(11) 140.4 2_676 yes
C32 H32 N13 0.95 2.86 3.446(8) 120.7 2_666 yes
C32 H32 N14 0.95 2.48 3.427(9) 174.3 2_666 yes
C37 H37 N12 0.95 2.60 3.315(9) 132.4 1_554 yes
C49 H49 O3 0.95 2.21 3.089(9) 153.2 1_545 yes
C55 H55 O3 0.95 2.49 3.423(10) 166.1 1_545 yes
C24 H24C O4 0.98 2.61 3.358(16) 132.9 . yes
N10 H10A N13 0.88 2.37 3.147(8) 147.9 2_666 yes
C58 H58C N9 0.98 2.66 3.53(3) 148.3 2_666 yes
O4 H4A O2 0.87 1.95 2.808(7) 168.7 1_556 yes
O4 H4B N8 0.87 2.27 3.137(9) 173.8 2_666 yes
C70 H70 O1 0.95 2.51 3.419(12) 160.6 1_455 yes
C76 H76 N3 1.00 2.37 3.160(17) 135.7 2_676 yes

loop_
_geom_torsion_atom_site_label_1
_geom_torsion_atom_site_label_2
_geom_torsion_atom_site_label_3
_geom_torsion_atom_site_label_4
_geom_torsion
_geom_torsion_site_symmetry_1
_geom_torsion_site_symmetry_2
_geom_torsion_site_symmetry_3
_geom_torsion_site_symmetry_4
_geom_torsion_publ_flag
C1 C2 C3 C6 6.4(9) . . . . ?
C1 C2 C3 C9 -118.2(7) . . . . ?
C1 C2 C3 C43 126.3(6) . . . . ?
C1 C2 C4 C7 0.1(8) . . . . ?
C1 C2 C4 C14 121.0(6) . . . . ?
C1 C2 C4 C26 -121.2(6) . . . . ?
C1 C2 C5 C8 -1.6(8) . . . . ?
C1 C2 C5 C31 120.4(5) . . . . ?
C1 C2 C5 C48 -125.2(5) . . . . ?
C2 C3 C9 C10 176.3(6) . . . . ?
C2 C3 C9 C14 -5.7(7) . . . . ?
C2 C3 C43 C44 176.3(6) . . . . ?
C2 C3 C43 C48 -3.1(7) . . . . ?
C2 C4 C14 C9 -1.7(7) . . . . ?
C2 C4 C14 C13 179.4(7) . . . . ?
C2 C4 C26 C27 177.7(5) . . . . ?
C2 C4 C26 C31 -0.3(6) . . . . ?
C2 C5 C31 C26 2.0(6) . . . . ?
C2 C5 C31 C30 -178.6(5) . . . . ?
C2 C5 C48 C43 0.0(7) . . . . ?
C2 C5 C48 C47 -178.6(6) . . . . ?
C3 C2 C4 C7 -122.7(6) . . . . ?
C3 C2 C4 C14 -1.8(6) . . . . ?
C3 C2 C4 C26 116.0(5) . . . . ?
C3 C2 C5 C8 121.7(6) . . . . ?
C3 C2 C5 C31 -116.3(5) . . . . ?
C3 C2 C5 C48 -1.9(6) . . . . ?
C3 C9 C10 C11 177.8(7) . . . . ?
C3 C9 C14 C4 4.8(8) . . . . ?
C3 C9 C14 C13 -176.2(6) . . . . ?
C3 C43 C44 C45 -179.6(6) . . . . ?
C3 C43 C48 C5 2.0(7) . . . . ?
C3 C43 C48 C47 -179.3(6) . . . . ?
C4 C2 C3 C6 129.0(7) . . . . ?
C4 C2 C3 C9 4.4(7) . . . . ?
C4 C2 C3 C43 -111.1(6) . . . . ?
C4 C2 C5 C8 -124.0(6) . . . . ?
C4 C2 C5 C31 -2.1(5) . . . . ?
C4 C2 C5 C48 112.3(5) . . . . ?
C4 C26 C27 C28 -178.6(5) . . . . ?
C4 C26 C31 C5 -1.1(6) . . . . ?
C4 C26 C31 C30 179.5(5) . . . . ?
C5 C2 C3 C6 -116.9(7) . . . . ?
C5 C2 C3 C9 118.4(6) . . . . ?
C5 C2 C3 C43 3.0(6) . . . . ?
C5 C2 C4 C7 122.8(6) . . . . ?
C5 C2 C4 C14 -116.3(5) . . . . ?
C5 C2 C4 C26 1.5(5) . . . . ?
C6 C3 C9 C10 49.8(9) . . . . ?
C6 C3 C9 C14 -132.3(6) . . . . ?
C6 C3 C43 C44 -59.4(8) . . . . ?
C6 C3 C43 C48 121.3(6) . . . . ?
C7 C4 C14 C9 124.3(6) . . . . ?
C7 C4 C14 C13 -54.6(9) . . . . ?
C7 C4 C26 C27 51.2(8) . . . . ?
C7 C4 C26 C31 -126.8(6) . . . . ?
C8 C5 C31 C26 128.5(6) . . . . ?
C8 C5 C31 C30 -52.2(8) . . . . ?
C8 C5 C48 C43 -127.2(6) . . . . ?
C8 C5 C48 C47 54.1(8) . . . . ?
C9 C3 C43 C44 65.1(8) . . . . ?
C9 C3 C43 C48 -114.3(6) . . . . ?
C9 C10 C11 C12 -1.7(11) . . . . ?
C10 C9 C14 C4 -177.1(6) . . . . ?
C10 C9 C14 C13 1.9(10) . . . . ?
C10 C11 C12 C13 1.6(12) . . . . ?
C10 C11 C12 N1 -177.7(7) . . . . ?
C11 C12 C13 C14 0.3(11) . . . . ?
C11 C12 N1 C15 19.4(13) . . . . ?
C11 C12 N1 N2 -161.3(7) . . . . ?
C12 C13 C14 C4 176.8(7) . . . . ?
C12 C13 C14 C9 -2.0(10) . . . . ?
C12 N1 N2 N3 -179.7(7) . . . . ?
C13 C12 N1 C15 -159.9(8) . . . . ?
C13 C12 N1 N2 19.4(12) . . . . ?
C14 C4 C26 C27 -70.7(8) . . . . ?
C14 C4 C26 C31 111.3(6) . . . . ?
C14 C9 C10 C11 0.0(10) . . . . ?
C15 C16 C17 C21 174.9(10) . . . . ?
C15 C16 C17 N4 -1.5(15) . . . . ?
C15 C16 N3 N2 -0.4(11) . . . . ?
C15 N1 N2 N3 -0.2(10) . . . . ?
C16 C15 N1 C12 179.4(8) . . . . ?
C16 C15 N1 N2 0.0(10) . . . . ?
C16 C17 C21 C20 -177.9(8) . . . . ?
C16 C17 N4 C18 178.6(7) . . . . ?
C17 C16 N3 N2 -179.5(8) . . . . ?
C18 C19 C20 C21 1.4(13) . . . . ?
C18 C22 N5 C23 -177.8(10) . . . . ?
C18 C22 N5 C23A 174.2(11) . . . . ?
C19 C18 C22 N5 -174.8(8) . . . . ?
C19 C18 C22 O3 6.4(13) . . . . ?
C19 C18 N4 C17 -0.7(12) . . . . ?
C19 C20 C21 C17 0.0(14) . . . . ?
C21 C17 N4 C18 2.2(12) . . . . ?
C22 C18 C19 C20 -179.3(8) . . . . ?
C22 C18 N4 C17 177.5(7) . . . . ?
C22 N5 C23 C24 159.8(11) . . . . ?
C22 N5 C23 C25 -73.9(15) . . . . ?
C22 N5 C23A C24A 89.6(17) . . . . ?
C22 N5 C23A C25A -143.1(15) . . . . ?
C26 C4 C14 C9 -113.9(7) . . . . ?
C26 C4 C14 C13 67.2(9) . . . . ?
C26 C27 C28 C29 -0.7(9) . . . . ?
C27 C26 C31 C5 -179.4(5) . . . . ?
C27 C26 C31 C30 1.3(8) . . . . ?
C27 C28 C29 C30 1.7(8) . . . . ?
C27 C28 C29 N6 -177.9(5) . . . . ?
C28 C29 C30 C31 -1.1(8) . . . . ?
C28 C29 N6 C32 3.6(9) . . . . ?
C28 C29 N6 N7 178.8(6) . . . . ?
C29 C30 C31 C5 -179.6(5) . . . . ?
C29 C30 C31 C26 -0.3(8) . . . . ?
C29 N6 N7 N8 -176.3(5) . . . . ?
C30 C29 N6 C32 -175.9(5) . . . . ?
C30 C29 N6 N7 -0.8(8) . . . . ?
C31 C5 C48 C43 110.9(6) . . . . ?
C31 C5 C48 C47 -67.7(8) . . . . ?
C31 C26 C27 C28 -0.7(8) . . . . ?
C32 C33 C34 C38 -172.2(7) . . . . ?
C32 C33 C34 N9 6.4(9) . . . . ?
C32 C33 N8 N7 2.1(8) . . . . ?
C32 N6 N7 N8 -0.3(7) . . . . ?
C33 C32 N6 C29 177.0(5) . . . . ?
C33 C32 N6 N7 1.6(7) . . . . ?
C33 C34 C38 C37 178.8(6) . . . . ?
C33 C34 N9 C35 179.0(5) . . . . ?
C34 C33 N8 N7 179.8(6) . . . . ?
C35 C36 C37 C38 -2.9(9) . . . . ?
C35 C39 N10 C40 179.8(6) . . . . ?
C36 C35 C39 N10 -167.4(6) . . . . ?
C36 C35 C39 O2 9.9(9) . . . . ?
C36 C35 N9 C34 1.8(8) . . . . ?
C36 C37 C38 C34 2.4(9) . . . . ?
C38 C34 N9 C35 -2.4(8) . . . . ?
C39 C35 C36 C37 -179.8(6) . . . . ?
C39 C35 N9 C34 -177.6(5) . . . . ?
C41 C40 N10 C39 80.8(11) . . . . ?
C42 C40 N10 C39 -152.7(10) . . . . ?
C43 C3 C9 C10 -72.5(8) . . . . ?
C43 C3 C9 C14 105.5(6) . . . . ?
C43 C44 C45 C46 -0.8(9) . . . . ?
C43 C44 C45 N11 179.1(5) . . . . ?
C44 C43 C48 C5 -177.4(5) . . . . ?
C44 C43 C48 C47 1.4(9) . . . . ?
C44 C45 C46 C47 1.0(9) . . . . ?
C44 C45 N11 C49 -168.2(6) . . . . ?
C44 C45 N11 N12 13.9(8) . . . . ?
C45 C46 C47 C48 0.1(9) . . . . ?
C45 N11 N12 N13 178.4(5) . . . . ?
C46 C45 N11 C49 11.6(10) . . . . ?
C46 C45 N11 N12 -166.3(5) . . . . ?
C46 C47 C48 C5 177.4(6) . . . . ?
C46 C47 C48 C43 -1.2(9) . . . . ?
C48 C5 C31 C26 -108.9(6) . . . . ?
C48 C5 C31 C30 70.4(7) . . . . ?
C48 C43 C44 C45 -0.4(9) . . . . ?
C49 C50 C51 C55 -12.9(11) . . . . ?
C49 C50 C51 N14 165.7(6) . . . . ?
C49 C50 N13 N12 -0.6(7) . . . . ?
C49 N11 N12 N13 0.1(7) . . . . ?
C50 C49 N11 C45 -178.5(6) . . . . ?
C50 C49 N11 N12 -0.5(7) . . . . ?
C50 C51 C55 C54 178.3(7) . . . . ?
C50 C51 N14 C52 -179.4(6) . . . . ?
C51 C50 N13 N12 -179.9(5) . . . . ?
C52 C53 C54 C55 -1.3(11) . . . . ?
C52 C56 N15 C57 -171.9(12) . . . . ?
C52 C56 N15 C57A 174.5(13) . . . . ?
C53 C52 C56 N15 175.0(6) . . . . ?
C53 C52 C56 O1 -0.2(10) . . . . ?
C53 C52 N14 C51 0.8(9) . . . . ?
C53 C54 C55 C51 1.3(11) . . . . ?
C55 C51 N14 C52 -0.8(9) . . . . ?
C56 C52 C53 C54 -178.6(6) . . . . ?
C56 C52 N14 C51 179.7(5) . . . . ?
C56 N15 C57 C58 131.5(13) . . . . ?
C56 N15 C57 C59 -103.7(13) . . . . ?
C56 N15 C57A C58A 135.3(14) . . . . ?
C56 N15 C57A C59A -100.4(15) . . . . ?
N1 C12 C13 C14 179.6(7) . . . . ?
N1 C15 C16 C17 179.2(9) . . . . ?
N1 C15 C16 N3 0.2(10) . . . . ?
N1 N2 N3 C16 0.4(11) . . . . ?
N3 C16 C17 C21 -6.3(14) . . . . ?
N3 C16 C17 N4 177.4(8) . . . . ?
N4 C17 C21 C20 -1.9(13) . . . . ?
N4 C18 C19 C20 -1.0(13) . . . . ?
N4 C18 C22 N5 6.8(11) . . . . ?
N4 C18 C22 O3 -172.0(8) . . . . ?
N6 C29 C30 C31 178.4(5) . . . . ?
N6 C32 C33 C34 -179.6(6) . . . . ?
N6 C32 C33 N8 -2.2(7) . . . . ?
N6 N7 N8 C33 -1.1(8) . . . . ?
N8 C33 C34 C38 10.6(10) . . . . ?
N8 C33 C34 N9 -170.8(6) . . . . ?
N9 C34 C38 C37 0.3(9) . . . . ?
N9 C35 C36 C37 0.8(9) . . . . ?
N9 C35 C39 N10 12.1(8) . . . . ?
N9 C35 C39 O2 -170.7(5) . . . . ?
N11 C45 C46 C47 -178.9(5) . . . . ?
N11 C49 C50 C51 179.9(6) . . . . ?
N11 C49 C50 N13 0.7(7) . . . . ?
N11 N12 N13 C50 0.3(7) . . . . ?
N13 C50 C51 C55 166.2(6) . . . . ?
N13 C50 C51 N14 -15.2(9) . . . . ?
N14 C51 C55 C54 -0.3(10) . . . . ?
N14 C52 C53 C54 0.2(11) . . . . ?
N14 C52 C56 N15 -3.8(9) . . . . ?
N14 C52 C56 O1 -179.1(6) . . . . ?
O3 C22 N5 C23 0.9(15) . . . . ?
O3 C22 N5 C23A -7.1(16) . . . . ?
O2 C39 N10 C40 2.6(11) . . . . ?
O1 C56 N15 C57 2.9(16) . . . . ?
O1 C56 N15 C57A -10.8(16) . . . . ?
C68 C69 C70 C71 0.1(3) . . . . ?
C69 C68 C73 C72 -0.1(6) . . . . ?
C69 C70 C71 C72 -0.5(6) . . . . ?
C70 C71 C72 C73 0.5(8) . . . . ?
C71 C72 C73 C68 -0.2(9) . . . . ?
C73 C68 C69 C70 0.2(3) . . . . ?
C73 C68 C69 C75 -179.6(4) . . . . ?
C74 C68 C69 C70 -179.6(3) . . . . ?
C74 C68 C69 C75 0.6(4) . . . . ?
C74 C68 C73 C72 179.7(5) . . . . ?
C75 C69 C70 C71 179.9(4) . . . . ?
C68A C69A C70A C71A 0.0(3) . . . . ?
C69A C68A C73A C72A 0.2(7) . . . . ?
C69A C70A C71A C72A -0.1(7) . . . . ?
C70A C71A C72A C73A 0.2(9) . . . . ?
C71A C72A C73A C68A -0.3(9) . . . . ?
C73A C68A C69A C70A -0.1(3) . . . . ?
C73A C68A C69A C75A 179.9(4) . . . . ?
C74A C68A C69A C70A 180.0(3) . . . . ?
C74A C68A C69A C75A 0.0(4) . . . . ?
C74A C68A C73A C72A -179.9(5) . . . . ?
C75A C69A C70A C71A -179.9(4) . . . . ?
Cl2A C76A Cl1A Cl3F 133(3) . . . . ?
Cl3A C76A Cl1A Cl3F -11(3) . . . . ?
Cl1F C76F Cl3F Cl1A -176(2) . . . . ?
Cl2F C76F Cl3F Cl1A 41(4) . . . . ?
C60 C61 C62 C63 0.0(3) . . . . ?
C61 C60 C65 C64 0.0(6) . . . . ?
C61 C62 C63 C64 0.1(7) . . . . ?
C62 C63 C64 C65 -0.1(8) . . . . ?
C63 C64 C65 C60 0.1(8) . . . . ?
C65 C60 C61 C62 0.0(3) . . . . ?
C65 C60 C61 C67 -179.9(4) . . . . ?
C66 C60 C61 C62 179.9(3) . . . . ?
C66 C60 C61 C67 0.0(4) . . . . ?
C66 C60 C65 C64 -180.0(5) . . . . ?
C67 C61 C62 C63 179.9(4) . . . . ?
C41A C40 N10 C39 136.9(16) . . . . ?
C42A C40 N10 C39 -98.0(16) . . . . ?
